data_7160658
loop_
_publ_author_name
'Lepeintre, Martin'
'Vi&#x161;njevac, Aleksandar'
'Jabin, Ivan'
'Colasson, Benoit'

_publ_section_title
;
 Interplay between molecular recognition and acid-base reactivity in
 tailored metal-based calix[6]arene receptors.
;
_journal_issue 35
_journal_name_full 'Organic &amp; biomolecular chemistry'
_journal_page_first 8012
_journal_page_last 8022
_journal_paper_doi 10.1039/d5ob01099c
_journal_volume 23
_journal_year 2025
_chemical_formula_moiety '2(C83 H105 N6 O8 Zn), C16 H36 N, 3(Cl O4)'
_chemical_formula_sum 'C142 H158 Cl0.5 N27 O21 Zn2'
_chemical_formula_weight 2727.41
_space_group_crystal_system triclinic
_space_group_IT_number 2
_space_group_name_Hall '-P 1'
_space_group_name_H-M_alt 'P -1'
_atom_sites_solution_hydrogens geom
_audit_creation_date 2025-04-10
_audit_creation_method
;
Olex2 1.3
(compiled 2020.11.12 svn.r5f609507 for OlexSys, GUI svn.r6226)
;
_audit_update_record
;
2025-05-20 deposited with the CCDC.	2025-07-29 downloaded from the CCDC.
;
_cell_angle_alpha 98.772(2)
_cell_angle_beta 93.648(3)
_cell_angle_gamma 97.939(3)
_cell_formula_units_Z 2
_cell_length_a 16.4168(7)
_cell_length_b 24.6211(9)
_cell_length_c 25.3326(6)
_cell_measurement_reflns_used 6949
_cell_measurement_temperature 149.99(10)
_cell_measurement_theta_max 51.2500
_cell_measurement_theta_min 3.3780
_cell_volume 9985.1(6)
_computing_cell_refinement 'CrysAlisPro 1.171.43.136a (Rigaku OD, 2024)'
_computing_data_collection 'CrysAlisPro 1.171.43.136a (Rigaku OD, 2024)'
_computing_data_reduction 'CrysAlisPro 1.171.43.136a (Rigaku OD, 2024)'
_computing_molecular_graphics 'Olex2 1.3 (Dolomanov et al., 2009)'
_computing_publication_material 'Olex2 1.3 (Dolomanov et al., 2009)'
_computing_structure_refinement 'SHELXL 2018/3 (Sheldrick, 2015)'
_computing_structure_solution 'SHELXT 2014/5 (Sheldrick, 2014)'
_diffrn_ambient_environment N~2~
_diffrn_ambient_temperature 149.99(10)
_diffrn_detector 'Hybrid Pixel Array Detector'
_diffrn_detector_area_resol_mean 10.0000
_diffrn_detector_type HyPix
_diffrn_measured_fraction_theta_full 0.705
_diffrn_measured_fraction_theta_max 0.705
_diffrn_measurement_details
;
List of Runs (angles in degrees, time in seconds):

  # Type    Start    End  Width  t~exp~   \w     \q     \k     \f   Frames
#--------------------------------------------------------------------------
  1  \w    -22.00  22.00   0.50   20.00    --   -0.16  98.00  27.00   88
  2  \w     11.00  88.00   0.50   70.00    --   58.34 -98.00 -79.00  154
  3  \w    -71.00   4.00   0.50   70.00    --  -58.65  98.00  27.00  150
  4  \w    -67.00 -41.00   0.50   20.00    --   -0.16 -19.00-180.00   52
  5  \w      2.00  28.00   0.50   20.00    --   -0.16  57.00 -30.00   52
  6  \w     47.00  72.00   0.50   20.00    --   -0.16  57.00 -30.00   50
  7  \w     37.00  63.00   0.50   20.00    --   -0.16  19.00 120.00   52
  8  \w     -6.00  21.00   0.50   20.00    --   -0.16  57.00 -60.00   54
  9  \w     51.00 128.00   0.50   70.00    --   58.34  77.00 -30.00  154
 10  \w     38.00 131.00   0.50   70.00    --   58.34  77.00   0.00  186
 11  \w     35.00  60.00   0.50   70.00    --   58.34-125.00 -30.00   50
;
_diffrn_measurement_device 'four-circle diffractometer'
_diffrn_measurement_device_type 'XtaLAB Synergy, Dualflex, HyPix'
_diffrn_measurement_method '\w scans'
_diffrn_orient_matrix_type 'CrysAlisPro convention (1999,Acta A55,543-557)'
_diffrn_orient_matrix_UB_11 -0.0289821000
_diffrn_orient_matrix_UB_12 0.0182616000
_diffrn_orient_matrix_UB_13 -0.0527166000
_diffrn_orient_matrix_UB_21 -0.0774237000
_diffrn_orient_matrix_UB_22 0.0171605000
_diffrn_orient_matrix_UB_23 0.0252717000
_diffrn_orient_matrix_UB_31 0.0470177000
_diffrn_orient_matrix_UB_32 0.0589276000
_diffrn_orient_matrix_UB_33 0.0199297000
_diffrn_radiation_monochromator mirror
_diffrn_radiation_probe x-ray
_diffrn_radiation_type 'Cu K\a'
_diffrn_radiation_wavelength 1.54184
_diffrn_reflns_av_R_equivalents 0.0609
_diffrn_reflns_av_unetI/netI 0.1120
_diffrn_reflns_Laue_measured_fraction_full 0.705
_diffrn_reflns_Laue_measured_fraction_max 0.705
_diffrn_reflns_limit_h_max 17
_diffrn_reflns_limit_h_min -16
_diffrn_reflns_limit_k_max 25
_diffrn_reflns_limit_k_min -24
_diffrn_reflns_limit_l_max 25
_diffrn_reflns_limit_l_min -19
_diffrn_reflns_number 30391
_diffrn_reflns_point_group_measured_fraction_full 0.705
_diffrn_reflns_point_group_measured_fraction_max 0.705
_diffrn_reflns_theta_full 53.741
_diffrn_reflns_theta_max 53.740
_diffrn_reflns_theta_min 3.052
_diffrn_source 'micro-focus sealed X-ray tube'
_diffrn_source_type 'PhotonJet (Cu) X-ray Source'
_exptl_absorpt_coefficient_mu 0.794
_exptl_absorpt_correction_T_max 1.00000
_exptl_absorpt_correction_T_min 0.52793
_exptl_absorpt_correction_type multi-scan
_exptl_absorpt_process_details
;
CrysAlisPro 1.171.43.136a (Rigaku Oxford Diffraction, 2024)
Empirical absorption correction using spherical harmonics,
implemented in SCALE3 ABSPACK scaling algorithm.
;
_exptl_crystal_colour 'clear light colourless'
_exptl_crystal_density_diffrn 0.907
_exptl_crystal_description needle
_exptl_crystal_F_000 2871
_exptl_crystal_size_max 0.08
_exptl_crystal_size_mid 0.03
_exptl_crystal_size_min 0.02
_refine_diff_density_max 0.754
_refine_diff_density_min -0.474
_refine_diff_density_rms 0.058
_refine_ls_extinction_method none
_refine_ls_goodness_of_fit_ref 0.987
_refine_ls_hydrogen_treatment constr
_refine_ls_matrix_type full
_refine_ls_number_parameters 2137
_refine_ls_number_reflns 16875
_refine_ls_number_restraints 3
_refine_ls_restrained_S_all 0.998
_refine_ls_R_factor_all 0.1360
_refine_ls_R_factor_gt 0.0779
_refine_ls_shift/su_max 0.001
_refine_ls_shift/su_mean 0.000
_refine_ls_structure_factor_coef Fsqd
_refine_ls_weighting_details 'w=1/[\s^2^(Fo^2^)+(0.1326P)^2^] where P=(Fo^2^+2Fc^2^)/3'
_refine_ls_weighting_scheme calc
_refine_ls_wR_factor_gt 0.1971
_refine_ls_wR_factor_ref 0.2321
_reflns_Friedel_coverage 0.000
_reflns_number_gt 9161
_reflns_number_total 16875
_reflns_threshold_expression 'I > 2\s(I)'
_cod_data_source_file d5ob01099c2.cif
_cod_data_source_block exp_307_auto
_cod_depositor_comments 'Adding full bibliography for 7160658--7160660.cif.'
_cod_original_formula_sum 'C142 H158 Cl0.50 N27 O21 Zn2'
_cod_database_code 7160658
_shelx_shelxl_version_number 2018/3
_chemical_oxdiff_formula C83H105N6O8Zn
_shelx_space_group_comment
;
The symmetry employed for this shelxl refinement is uniquely defined
by the following loop, which should always be used as a source of
symmetry information in preference to the above space-group names.
They are only intended as comments.
;
_shelx_estimated_absorpt_t_max 0.984
_shelx_estimated_absorpt_t_min 0.939
_reflns_odcompleteness_completeness 73.48
_reflns_odcompleteness_iscentric 1
_reflns_odcompleteness_theta 51.81
_olex2_refinement_description
;
1. Fixed Uiso
 At 1.2 times of:
  All C(H) groups, All C(H,H) groups
 At 1.5 times of:
  All C(H,H,H) groups, All O(H) groups
2. Restrained distances
 O187-C186 = O185-C186
 1.28 with sigma of 0.02
 O187-O185
 2.3 with sigma of 0.02
3. Others
 Fixed Sof: C131(0.5) H13A(0.5) H13B(0.5) H13C(0.5) C94(0.5) H94A(0.5)
 H94B(0.5) H94C(0.5) C157(0.5) H15A(0.5) H15B(0.5) H15C(0.5) C152(0.5)
 H15D(0.5) H15E(0.5) H15F(0.5) C141(0.5) H14A(0.5) H14B(0.5) H14C(0.5)
 C129(0.5) H12A(0.5) H12B(0.5) H12C(0.5)
4.a Secondary CH2 refined with riding coordinates:
 C50(H50A,H50B), C32(H32A,H32B), C28(H28A,H28B), C24(H24A,H24B), C89(H89A,
 H89B), C36(H36A,H36B), C130(H13D,H13E), C63(H63A,H63B), C40(H40A,H40B),
 C113(H11A,H11B), C18(H18A,H18B), C117(H11C,H11D), C109(H10A,H10B), C162(H16J,
 H16K), C125(H12D,H12E), C103(H10C,H10D), C121(H12F,H12G), C142(H14D,H14E),
 C178(H17H,H17I), C180(H18C,H18D), C179(H17J,H17K), C181(H18E,H18F), C182(H18J,
 H18K), C187(H18L,H18M), C144(H14I,H14J), C175(H17L,H17M), C146(H14K,H14L),
 C189(H18N,H18O), C184(H18P,H18Q), C183(H18R,H18S)
4.b Aromatic/amide H refined with riding coordinates:
 C126(H126), C22(H22), C43(H43), C14(H14), C76(H76), C61(H61), C160(H160),
 C59(H59), C41(H41), C138(H138), C20(H20), C81(H81), C46(H46), C107(H107),
 C158(H158), C105(H105), C79(H79), C74(H74), C140(H140), C128(H128), C149(H149),
  C154(H154), C151(H151), C156(H156), C92(H92), C67(H67), C93(H93), C53(H53),
 C135(H135), C134(H134), C54(H54), C166(H166), C165(H165), C66(H66), C145(H145),
  C170(H17D)
4.c Idealised Me refined as rotating group:
 C85(H85A,H85B,H85C), C84(H84A,H84B,H84C), C69(H69A,H69B,H69C), C176(H17A,H17B,
 H17C), C83(H83A,H83B,H83C), C71(H71A,H71B,H71C), C72(H72A,H72B,H72C), C58(H58A,
 H58B,H58C), C98(H98A,H98B,H98C), C56(H56A,H56B,H56C), C136(H13F,H13G,H13H),
 C73(H73A,H73B,H73C), C148(H14F,H14G,H14H), C99(H99A,H99B,H99C), C95(H95A,H95B,
 H95C), C188(H18G,H18H,H18I), C97(H97A,H97B,H97C), C168(H16L,H16M,H16N),
 C191(H19A,H19B,H19C), C1(H1A,H1B,H1C), C2(H2A,H2B,H2C), C49(H49A,H49B,H49C),
 C4(H4A,H4B,H4C), C6(H6A,H6B,H6C), C13(H13I,H13J,H13K), C68(H68A,H68B,H68C),
 C65(H65A,H65B,H65C), C173(H17E,H17F,H17G), C177(H17N,H17O,H17P), C12(H12H,H12I,
 H12J), C161(H16A,H16B,H16C), C91(H91A,H91B,H91C), C88(H88A,H88B,H88C), C7(H7A,
 H7B,H7C), C44(H44A,H44B,H44C), C48(H48A,H48B,H48C), C86(H86A,H86B,H86C),
 C9(H9A,H9B,H9C), C167(H16D,H16E,H16F), C131(H13A,H13B,H13C), C164(H16G,H16H,
 H16I), C94(H94A,H94B,H94C), C185(H18T,H18U,H18V), C157(H15A,H15B,H15C),
 C152(H15D,H15E,H15F), C141(H14A,H14B,H14C), C129(H12A,H12B,H12C), C77(H77A,
 H77B,H77C), C8(H8A,H8B,H8C), C11(H11E,H11F,H11G), C3(H3A,H3B,H3C)
4.d Idealised tetrahedral OH refined as rotating group:
 O77(H77), O44(H44), O86(H86), O157(H157), O152(H152), O170(H170)
;
_smtbx_masks_void_probe_radius 1.2
_smtbx_masks_void_truncation_radius 1.2
_olex2_submission_special_instructions 'No special instructions were received'
_oxdiff_exptl_absorpt_empirical_details
;
Empirical correction (ABSPACK) includes:
- Absorption correction using spherical harmonics
- Frame scaling
;
_oxdiff_exptl_absorpt_empirical_full_max 2.630
_oxdiff_exptl_absorpt_empirical_full_min 0.690

loop_
_space_group_symop_operation_xyz
'x, y, z'
'-x, -y, -z'

loop_
_atom_site_label
_atom_site_type_symbol
_atom_site_fract_x
_atom_site_fract_y
_atom_site_fract_z
_atom_site_U_iso_or_equiv
_atom_site_adp_type
_atom_site_occupancy
_atom_site_site_symmetry_order
_atom_site_calc_flag
_atom_site_refinement_flags_posn
_atom_site_refinement_flags_adp
_atom_site_refinement_flags_occupancy
_atom_site_disorder_assembly
_atom_site_disorder_group
Zn1 Zn 0.27602(7) 0.36255(5) 0.43659(5) 0.0586(4) Uani 1 1 d . . . . .
Zn2 Zn 0.40380(8) 0.35662(5) -0.06006(5) 0.0685(4) Uani 1 1 d . . . . .
O77 O 0.4294(4) 0.2724(2) 0.4142(2) 0.0550(16) Uani 1 1 d . . . . .
H77 H 0.411984 0.275761 0.444854 0.082 Uiso 1 1 calc R U . . .
O62 O 0.3905(3) 0.2966(2) 0.5868(2) 0.0484(15) Uani 1 1 d . . . . .
O49 O 0.3714(3) 0.3146(2) 0.2739(2) 0.0558(17) Uani 1 1 d . . . . .
O141 O 0.2631(3) 0.3066(3) -0.2320(3) 0.0605(18) Uani 1 1 d . . . . .
O44 O 0.1194(4) 0.2970(3) 0.3028(3) 0.0623(18) Uani 1 1 d . . . . .
H44 H 0.167093 0.290950 0.311789 0.093 Uiso 1 1 calc R U . . .
O88 O -0.0196(3) 0.3156(2) 0.4149(2) 0.0531(16) Uani 1 1 d . . . . .
O86 O 0.1570(4) 0.2809(2) 0.5332(2) 0.0645(18) Uani 1 1 d . . . . .
H86 H 0.171351 0.262280 0.505661 0.097 Uiso 1 1 calc R U . . .
O129 O 0.6703(4) 0.3129(3) -0.0549(2) 0.0650(18) Uani 1 1 d . . . . .
O161 O 0.2518(3) 0.2907(3) 0.0792(2) 0.0593(17) Uani 1 1 d . . . . .
O157 O 0.5068(4) 0.2854(3) -0.1791(3) 0.075(2) Uani 1 1 d . . . . .
H157 H 0.457329 0.275741 -0.173770 0.112 Uiso 1 1 calc R U . . .
O173 O 0.2361(3) 0.2914(2) 0.3814(2) 0.0651(18) Uani 1 1 d . . . . .
O152 O 0.1923(4) 0.2698(2) -0.0916(3) 0.0729(19) Uani 1 1 d . . . . .
H152 H 0.230771 0.250928 -0.096554 0.109 Uiso 1 1 calc R U . . .
O175 O 0.2663(4) 0.2668(3) 0.4575(3) 0.078(2) Uani 1 1 d . . . . .
O170 O 0.4785(4) 0.2781(3) 0.0490(3) 0.0767(19) Uani 1 1 d . . . . .
H170 H 0.429624 0.265123 0.037160 0.115 Uiso 1 1 calc R U . . .
N65 N 0.3818(4) 0.3831(3) 0.4840(3) 0.060(2) Uani 1 1 d . . . . .
N133 N 0.6401(6) 0.4191(4) 0.0143(5) 0.078(3) Uani 1 1 d . . . . .
N94 N 0.1829(5) 0.3911(3) 0.4728(4) 0.058(2) Uani 1 1 d . . . . .
N55 N 0.2979(5) 0.4077(3) 0.3769(3) 0.054(2) Uani 1 1 d . . . . .
N68 N 0.4864(5) 0.3939(3) 0.5456(3) 0.059(2) Uani 1 1 d . . . . .
N91 N 0.0614(6) 0.4136(4) 0.4964(4) 0.068(2) Uani 1 1 d . . . . .
N131 N 0.5103(6) 0.3920(4) -0.0170(4) 0.067(2) Uani 1 1 d . . . . .
N52 N 0.3405(5) 0.4359(3) 0.3032(3) 0.065(2) Uani 1 1 d . . . . .
C38 C 0.3528(5) 0.2574(3) 0.2714(3) 0.045(2) Uani 1 1 d . . . . .
C29 C 0.2928(5) 0.2114(4) 0.5751(3) 0.043(2) Uani 1 1 d . . . . .
C126 C 0.5997(5) 0.1717(4) -0.0318(4) 0.050(3) Uani 1 1 d . . . . .
H126 H 0.589765 0.152862 -0.002190 0.060 Uiso 1 1 calc R U . . .
C17 C 0.0021(6) 0.2360(4) 0.2584(4) 0.047(2) Uani 1 1 d . . . . .
C47 C 0.3089(6) 0.1419(3) 0.2585(3) 0.049(2) Uani 1 1 d . . . . .
C16 C 0.0848(6) 0.2575(4) 0.2593(4) 0.048(3) Uani 1 1 d . . . . .
C119 C 0.2598(6) 0.2506(4) -0.2319(3) 0.050(3) Uani 1 1 d . . . . .
C101 C 0.6412(5) 0.2560(4) -0.0651(4) 0.049(3) Uani 1 1 d . . . . .
C21 C -0.0171(5) 0.1438(4) 0.3927(4) 0.048(2) Uani 1 1 d . . . . .
N177 N 0.2250(6) 0.6345(4) 0.7325(4) 0.088(3) Uani 1 1 d . . . . .
C26 C 0.1096(6) 0.2459(3) 0.5609(3) 0.052(3) Uani 1 1 d . . . . .
C22 C -0.0126(5) 0.1759(4) 0.4432(4) 0.051(3) Uani 1 1 d . . . . .
H22 H -0.009610 0.157500 0.473489 0.061 Uiso 1 1 calc R U . . .
C52 C 0.4067(5) 0.2253(4) 0.2913(3) 0.047(2) Uani 1 1 d . . . . .
C60 C 0.3258(5) 0.1274(4) 0.5169(4) 0.045(2) Uani 1 1 d . . . . .
C34 C 0.4930(5) 0.2410(3) 0.4131(4) 0.046(2) Uani 1 1 d . . . . .
C35 C 0.5247(5) 0.2271(4) 0.3644(4) 0.044(2) Uani 1 1 d . . . . .
C15 C 0.1296(6) 0.2427(4) 0.2159(5) 0.053(3) Uani 1 1 d . . . . .
C127 C 0.5877(5) 0.1403(4) -0.0825(4) 0.049(2) Uani 1 1 d . . . . .
C171 C 0.6178(5) 0.1332(4) 0.1724(4) 0.057(3) Uani 1 1 d . . . . .
C43 C -0.0344(6) 0.1973(4) 0.2151(5) 0.051(3) Uani 1 1 d . . . . .
H43 H -0.090825 0.182175 0.215268 0.061 Uiso 1 1 calc R U . . .
C14 C 0.3824(5) 0.1688(3) 0.2856(3) 0.047(2) Uani 1 1 d . . . . .
H14 H 0.418156 0.147150 0.301084 0.057 Uiso 1 1 calc R U . . .
C76 C 0.5896(6) 0.1966(4) 0.4573(4) 0.050(2) Uani 1 1 d . . . . .
H76 H 0.612438 0.186574 0.489178 0.060 Uiso 1 1 calc R U . . .
N164 N 0.2014(6) 0.3852(3) 0.0263(4) 0.078(3) Uani 1 1 d . . . . .
N167 N 0.3049(5) 0.3759(3) -0.0227(3) 0.062(2) Uani 1 1 d . . . . .
C106 C 0.5779(6) 0.1736(4) 0.1420(3) 0.052(2) Uani 1 1 d . . . . .
C19 C -0.0271(5) 0.2283(4) 0.3552(4) 0.050(3) Uani 1 1 d . . . . .
C50 C 0.3903(5) 0.3496(4) 0.3259(4) 0.052(3) Uani 1 1 d . . . . .
H50A H 0.449605 0.365478 0.329924 0.062 Uiso 1 1 calc R U . . .
H50B H 0.380520 0.326407 0.354178 0.062 Uiso 1 1 calc R U . . .
C30 C 0.3639(5) 0.2414(4) 0.5612(3) 0.041(2) Uani 1 1 d . . . . .
C112 C 0.1908(5) 0.2103(4) 0.0178(4) 0.048(2) Uani 1 1 d . . . . .
C90 C 0.1012(7) 0.3842(4) 0.4602(5) 0.050(3) Uani 1 1 d . . . . .
N144 N 0.4035(5) 0.3903(3) -0.1279(3) 0.079(3) Uani 1 1 d . . . . .
C110 C 0.3109(6) 0.2065(4) 0.0760(4) 0.053(3) Uani 1 1 d . . . . .
C42 C 0.0069(5) 0.1800(4) 0.1725(4) 0.041(2) Uani 1 1 d . . . . .
C25 C 0.0247(5) 0.2384(3) 0.5505(3) 0.049(2) Uani 1 1 d . . . . .
C87 C -0.0175(5) 0.2582(4) 0.4060(4) 0.045(2) Uani 1 1 d . . . . .
O185 O 0.3716(8) 0.2719(5) -0.1157(4) 0.215(7) Uani 1 1 d D . . . .
C31 C 0.4150(5) 0.2168(4) 0.5262(4) 0.042(2) Uani 1 1 d . . . . .
C33 C 0.5270(5) 0.2278(4) 0.4614(4) 0.045(2) Uani 1 1 d . . . . .
C61 C 0.2766(5) 0.1551(4) 0.5516(4) 0.053(3) Uani 1 1 d . . . . .
H61 H 0.227697 0.133912 0.560005 0.064 Uiso 1 1 calc R U . . .
C111 C 0.2541(5) 0.2366(4) 0.0565(4) 0.047(2) Uani 1 1 d . . . . .
C32 C 0.4965(5) 0.2483(3) 0.5134(3) 0.047(2) Uani 1 1 d . . . . .
H32A H 0.489775 0.287772 0.514134 0.057 Uiso 1 1 calc R U . . .
H32B H 0.539428 0.247076 0.542266 0.057 Uiso 1 1 calc R U . . .
C160 C 0.3048(5) 0.1504(4) 0.0544(4) 0.053(3) Uani 1 1 d . . . . .
H160 H 0.344628 0.129778 0.067107 0.064 Uiso 1 1 calc R U . . .
C132 C 0.5869(8) 0.3851(5) -0.0243(5) 0.067(4) Uani 1 1 d . . . . .
C159 C 0.2434(6) 0.1230(4) 0.0153(3) 0.052(2) Uani 1 1 d . . . . .
C59 C 0.3938(5) 0.1610(4) 0.5057(3) 0.050(2) Uani 1 1 d . . . . .
H59 H 0.429320 0.144631 0.481904 0.060 Uiso 1 1 calc R U . . .
C104 C 0.5896(7) 0.2352(4) 0.0751(3) 0.060(3) Uani 1 1 d . . . . .
C27 C 0.1490(5) 0.2228(3) 0.6005(3) 0.049(2) Uani 1 1 d . . . . .
C41 C 0.0904(6) 0.2034(4) 0.1728(4) 0.053(3) Uani 1 1 d . . . . .
H41 H 0.120619 0.192360 0.143251 0.064 Uiso 1 1 calc R U . . .
C39 C 0.2780(6) 0.2325(4) 0.2446(3) 0.056(3) Uani 1 1 d . . . . .
C102 C 0.6255(5) 0.2290(4) -0.0208(4) 0.054(3) Uani 1 1 d . . . . .
C80 C 0.0115(5) 0.1781(3) 0.6178(3) 0.050(2) Uani 1 1 d . . . . .
C118 C 0.1920(6) 0.2177(4) -0.2156(3) 0.052(3) Uani 1 1 d . . . . .
C138 C 0.1916(6) 0.1610(4) -0.2199(4) 0.055(3) Uani 1 1 d . . . . .
H138 H 0.146413 0.139564 -0.207365 0.066 Uiso 1 1 calc R U . . .
C20 C -0.0256(5) 0.1711(4) 0.3494(3) 0.045(2) Uani 1 1 d . . . . .
H20 H -0.030776 0.150216 0.314295 0.054 Uiso 1 1 calc R U . . .
C114 C 0.0799(5) 0.2205(3) -0.0550(3) 0.045(2) Uani 1 1 d . . . . .
C51 C 0.3414(6) 0.3951(4) 0.3340(4) 0.053(3) Uani 1 1 d . . . . .
C81 C -0.0223(5) 0.2048(3) 0.5794(3) 0.049(2) Uani 1 1 d . . . . .
H81 H -0.080691 0.199750 0.572647 0.059 Uiso 1 1 calc R U . . .
C28 C 0.2394(5) 0.2373(4) 0.6160(3) 0.057(3) Uani 1 1 d . . . . .
H28A H 0.251882 0.225146 0.650749 0.068 Uiso 1 1 calc R U . . .
H28B H 0.254486 0.278264 0.621310 0.068 Uiso 1 1 calc R U . . .
C46 C 0.2589(5) 0.1752(4) 0.2386(3) 0.052(2) Uani 1 1 d . . . . .
H46 H 0.207895 0.158036 0.219403 0.062 Uiso 1 1 calc R U . . .
C107 C 0.4974(6) 0.1847(4) 0.1459(3) 0.060(3) Uani 1 1 d . . . . .
H107 H 0.465428 0.168129 0.170828 0.072 Uiso 1 1 calc R U . . .
C24 C -0.0127(5) 0.2648(3) 0.5077(3) 0.052(2) Uani 1 1 d . . . . .
H24A H 0.018042 0.302592 0.508935 0.062 Uiso 1 1 calc R U . . .
H24B H -0.070431 0.268694 0.514828 0.062 Uiso 1 1 calc R U . . .
C64 C 0.4076(5) 0.3713(3) 0.5320(4) 0.050(2) Uani 1 1 d . . . . .
C89 C 0.0606(5) 0.3496(4) 0.4092(4) 0.060(3) Uani 1 1 d . . . . .
H89A H 0.051418 0.374425 0.382812 0.073 Uiso 1 1 calc R U . . .
H89B H 0.098728 0.324430 0.394511 0.073 Uiso 1 1 calc R U . . .
C75 C 0.6222(5) 0.1787(4) 0.4095(4) 0.056(3) Uani 1 1 d . . . . .
C36 C 0.4931(5) 0.2493(3) 0.3157(3) 0.056(3) Uani 1 1 d . . . . .
H36A H 0.495377 0.290039 0.325684 0.067 Uiso 1 1 calc R U . . .
H36B H 0.531572 0.243104 0.287608 0.067 Uiso 1 1 calc R U . . .
C158 C 0.1865(5) 0.1550(4) -0.0014(4) 0.058(3) Uani 1 1 d . . . . .
H158 H 0.142519 0.137605 -0.027249 0.070 Uiso 1 1 calc R U . . .
C120 C 0.3231(6) 0.2239(5) -0.2523(3) 0.058(3) Uani 1 1 d . . . . .
C105 C 0.6243(5) 0.2012(4) 0.1061(3) 0.055(3) Uani 1 1 d . . . . .
H105 H 0.680397 0.196415 0.103305 0.066 Uiso 1 1 calc R U . . .
C130 C 0.6146(6) 0.3495(4) -0.0719(4) 0.064(3) Uani 1 1 d . . . . .
H13D H 0.565643 0.326793 -0.093359 0.077 Uiso 1 1 calc R U . . .
H13E H 0.642987 0.373749 -0.094958 0.077 Uiso 1 1 calc R U . . .
C23 C -0.0122(5) 0.2321(4) 0.4524(4) 0.051(3) Uani 1 1 d . . . . .
C116 C 0.0773(5) 0.2216(4) -0.1508(4) 0.054(3) Uani 1 1 d . . . . .
C122 C 0.4752(6) 0.2347(5) -0.2676(4) 0.061(3) Uani 1 1 d . . . . .
C63 C 0.3538(5) 0.3416(3) 0.5679(3) 0.051(2) Uani 1 1 d . . . . .
H63A H 0.344184 0.368580 0.599235 0.061 Uiso 1 1 calc R U . . .
H63B H 0.299565 0.326179 0.548079 0.061 Uiso 1 1 calc R U . . .
C40 C 0.2199(5) 0.2670(3) 0.2177(3) 0.051(2) Uani 1 1 d . . . . .
H40A H 0.228363 0.305405 0.237767 0.061 Uiso 1 1 calc R U . . .
H40B H 0.234716 0.268834 0.180701 0.061 Uiso 1 1 calc R U . . .
C123 C 0.5286(6) 0.2487(5) -0.2208(5) 0.062(3) Uani 1 1 d . . . . .
C139 C 0.2509(7) 0.1345(4) -0.2406(4) 0.058(3) Uani 1 1 d . . . . .
C124 C 0.6040(6) 0.2314(5) -0.2167(5) 0.064(3) Uani 1 1 d . . . . .
C79 C 0.0964(6) 0.1881(3) 0.6289(3) 0.054(3) Uani 1 1 d . . . . .
H79 H 0.120671 0.171489 0.656303 0.065 Uiso 1 1 calc R U . . .
C115 C 0.1187(5) 0.2356(3) -0.0996(4) 0.052(3) Uani 1 1 d . . . . .
C96 C -0.0143(5) 0.0817(4) 0.3861(4) 0.051(2) Uani 1 1 d . . . . .
C57 C 0.2844(6) 0.0791(4) 0.2491(4) 0.061(3) Uani 1 1 d . . . . .
C74 C 0.5866(6) 0.1955(4) 0.3636(4) 0.059(3) Uani 1 1 d . . . . .
H74 H 0.607085 0.183988 0.330057 0.071 Uiso 1 1 calc R U . . .
C82 C -0.0459(6) 0.1405(4) 0.6479(4) 0.062(3) Uani 1 1 d . . . . .
C140 C 0.3185(6) 0.1669(4) -0.2576(3) 0.060(3) Uani 1 1 d . . . . .
H140 H 0.361498 0.149382 -0.272993 0.072 Uiso 1 1 calc R U . . .
C153 C 0.5098(6) 0.2421(4) 0.0791(3) 0.058(3) Uani 1 1 d . . . . .
C45 C -0.0318(6) 0.1338(4) 0.1276(4) 0.065(3) Uani 1 1 d . . . . .
C137 C 0.5582(6) 0.0787(4) -0.0905(4) 0.061(3) Uani 1 1 d . . . . .
C113 C 0.1217(5) 0.2412(4) 0.0001(4) 0.061(3) Uani 1 1 d . . . . .
H11A H 0.079298 0.239307 0.026087 0.073 Uiso 1 1 calc R U . . .
H11B H 0.144959 0.280824 0.002089 0.073 Uiso 1 1 calc R U . . .
C128 C 0.6063(5) 0.1695(4) -0.1238(3) 0.056(3) Uani 1 1 d . . . . .
H128 H 0.599817 0.149358 -0.159295 0.067 Uiso 1 1 calc R U . . .
C18 C -0.0442(5) 0.2553(4) 0.3061(3) 0.054(3) Uani 1 1 d . . . . .
H18A H -0.104181 0.247220 0.295153 0.064 Uiso 1 1 calc R U . . .
H18B H -0.029368 0.296049 0.316272 0.064 Uiso 1 1 calc R U . . .
C108 C 0.4616(6) 0.2184(4) 0.1154(3) 0.060(3) Uani 1 1 d . . . . .
C117 C 0.1180(6) 0.2436(4) -0.1971(3) 0.056(3) Uani 1 1 d . . . . .
H11C H 0.075975 0.238174 -0.227954 0.068 Uiso 1 1 calc R U . . .
H11D H 0.135584 0.284149 -0.186430 0.068 Uiso 1 1 calc R U . . .
C149 C 0.0056(6) 0.1866(4) -0.0643(4) 0.069(3) Uani 1 1 d . . . . .
H149 H -0.018343 0.174305 -0.034162 0.083 Uiso 1 1 calc R U . . .
C109 C 0.3757(5) 0.2317(4) 0.1227(3) 0.057(3) Uani 1 1 d . . . . .
H10A H 0.378097 0.272583 0.128403 0.068 Uiso 1 1 calc R U . . .
H10B H 0.357088 0.218477 0.155540 0.068 Uiso 1 1 calc R U . . .
C150 C -0.0368(6) 0.1690(4) -0.1130(4) 0.077(3) Uani 1 1 d . . . . .
C100 C 0.6334(5) 0.2253(5) -0.1171(4) 0.063(3) Uani 1 1 d . . . . .
C162 C 0.3098(5) 0.3339(4) 0.0630(3) 0.058(3) Uani 1 1 d . . . . .
H16J H 0.356414 0.317171 0.047830 0.070 Uiso 1 1 calc R U . . .
H16K H 0.332343 0.361395 0.095131 0.070 Uiso 1 1 calc R U . . .
C154 C 0.5019(6) 0.1992(5) -0.3079(4) 0.069(3) Uani 1 1 d . . . . .
H154 H 0.468295 0.190241 -0.340860 0.082 Uiso 1 1 calc R U . . .
C151 C 0.0024(5) 0.1876(4) -0.1571(4) 0.067(3) Uani 1 1 d . . . . .
H151 H -0.024376 0.176030 -0.192141 0.081 Uiso 1 1 calc R U . . .
C125 C 0.6594(5) 0.2525(4) -0.1649(3) 0.061(3) Uani 1 1 d . . . . .
H12D H 0.660188 0.293097 -0.155578 0.073 Uiso 1 1 calc R U . . .
H12E H 0.716451 0.246144 -0.171473 0.073 Uiso 1 1 calc R U . . .
N146 N 0.3756(6) 0.4132(4) -0.2068(4) 0.102(3) Uani 1 1 d . . . . .
C174 C 0.2387(5) 0.2537(4) 0.4100(4) 0.055(3) Uani 1 1 d . . . . .
C70 C 0.3073(5) 0.0658(3) 0.4954(4) 0.055(3) Uani 1 1 d . . . . .
C155 C 0.5721(7) 0.1756(6) -0.3048(5) 0.082(4) Uani 1 1 d . . . . .
C163 C 0.2716(7) 0.3633(4) 0.0225(4) 0.065(3) Uani 1 1 d . . . . .
C85 C -0.0980(6) 0.1765(4) 0.6826(4) 0.077(3) Uani 1 1 d . . . . .
H85A H -0.135252 0.152801 0.701306 0.115 Uiso 1 1 calc R U . . .
H85B H -0.130542 0.195793 0.659770 0.115 Uiso 1 1 calc R U . . .
H85C H -0.061535 0.203921 0.709015 0.115 Uiso 1 1 calc R U . . .
C156 C 0.6257(7) 0.1938(5) -0.2579(5) 0.079(3) Uani 1 1 d . . . . .
H156 H 0.676869 0.180227 -0.254555 0.095 Uiso 1 1 calc R U . . .
C92 C 0.1214(10) 0.4412(5) 0.5338(5) 0.090(4) Uani 1 1 d . . . . .
H92 H 0.112591 0.465423 0.565213 0.108 Uiso 1 1 calc R U . . .
C67 C 0.5123(7) 0.4222(4) 0.5049(4) 0.072(3) Uani 1 1 d . . . . .
H67 H 0.565064 0.443024 0.503455 0.087 Uiso 1 1 calc R U . . .
C93 C 0.1963(8) 0.4289(5) 0.5198(5) 0.075(3) Uani 1 1 d . . . . .
H93 H 0.248272 0.443721 0.538823 0.090 Uiso 1 1 calc R U . . .
C103 C 0.6414(6) 0.2627(4) 0.0362(4) 0.061(3) Uani 1 1 d . . . . .
H10C H 0.700655 0.266038 0.048452 0.073 Uiso 1 1 calc R U . . .
H10D H 0.628084 0.300638 0.035630 0.073 Uiso 1 1 calc R U . . .
C121 C 0.3966(5) 0.2575(4) -0.2736(3) 0.063(3) Uani 1 1 d . . . . .
H12F H 0.383053 0.258508 -0.312023 0.075 Uiso 1 1 calc R U . . .
H12G H 0.404507 0.296199 -0.254278 0.075 Uiso 1 1 calc R U . . .
C142 C 0.2714(6) 0.3435(4) -0.1807(4) 0.067(3) Uani 1 1 d . . . . .
H14D H 0.225204 0.365443 -0.179267 0.080 Uiso 1 1 calc R U . . .
H14E H 0.267469 0.320876 -0.151565 0.080 Uiso 1 1 calc R U . . .
C84 C 0.0015(6) 0.1090(4) 0.6835(4) 0.080(3) Uani 1 1 d . . . . .
H84A H 0.040438 0.135499 0.709216 0.120 Uiso 1 1 calc R U . . .
H84B H 0.031901 0.084006 0.661285 0.120 Uiso 1 1 calc R U . . .
H84C H -0.037292 0.087281 0.702920 0.120 Uiso 1 1 calc R U . . .
C69 C 0.5362(6) 0.3926(4) 0.5954(4) 0.075(3) Uani 1 1 d . . . . .
H69A H 0.502317 0.397805 0.625789 0.112 Uiso 1 1 calc R U . . .
H69B H 0.583454 0.422449 0.600396 0.112 Uiso 1 1 calc R U . . .
H69C H 0.555989 0.356634 0.593430 0.112 Uiso 1 1 calc R U . . .
C53 C 0.2978(7) 0.4743(5) 0.3270(5) 0.085(4) Uani 1 1 d . . . . .
H53 H 0.287910 0.507456 0.314343 0.102 Uiso 1 1 calc R U . . .
C176 C 0.2152(6) 0.1953(3) 0.3860(4) 0.068(3) Uani 1 1 d . . . . .
H17A H 0.155140 0.187297 0.377854 0.102 Uiso 1 1 calc R U . . .
H17B H 0.232258 0.171653 0.411162 0.102 Uiso 1 1 calc R U . . .
H17C H 0.242278 0.187820 0.352834 0.102 Uiso 1 1 calc R U . . .
C135 C 0.5122(8) 0.4316(5) 0.0281(5) 0.075(3) Uani 1 1 d . . . . .
H135 H 0.465717 0.445087 0.042944 0.090 Uiso 1 1 calc R U . . .
C169 C 0.2322(6) 0.0601(4) -0.0076(4) 0.067(3) Uani 1 1 d . . . . .
C134 C 0.5923(11) 0.4480(5) 0.0476(5) 0.091(4) Uani 1 1 d . . . . .
H134 H 0.611714 0.474527 0.078700 0.109 Uiso 1 1 calc R U . . .
C83 C -0.1038(6) 0.0982(4) 0.6076(4) 0.091(4) Uani 1 1 d . . . . .
H83A H -0.138710 0.073493 0.626711 0.136 Uiso 1 1 calc R U . . .
H83B H -0.071357 0.076212 0.583840 0.136 Uiso 1 1 calc R U . . .
H83C H -0.138691 0.117535 0.586321 0.136 Uiso 1 1 calc R U . . .
C143 C 0.3482(6) 0.3807(4) -0.1720(4) 0.068(3) Uani 1 1 d . . . . .
C71 C 0.2965(6) 0.0579(4) 0.4327(3) 0.078(3) Uani 1 1 d . . . . .
H71A H 0.249738 0.075503 0.421449 0.117 Uiso 1 1 calc R U . . .
H71B H 0.286032 0.018114 0.418075 0.117 Uiso 1 1 calc R U . . .
H71C H 0.346884 0.075089 0.419408 0.117 Uiso 1 1 calc R U . . .
C72 C 0.2295(6) 0.0368(4) 0.5154(4) 0.082(3) Uani 1 1 d . . . . .
H72A H 0.236286 0.040604 0.554573 0.123 Uiso 1 1 calc R U . . .
H72B H 0.220613 -0.002745 0.499743 0.123 Uiso 1 1 calc R U . . .
H72C H 0.181898 0.053826 0.504708 0.123 Uiso 1 1 calc R U . . .
C178 C 0.1853(8) 0.6722(5) 0.7714(5) 0.100(4) Uani 1 1 d . . . . .
H17H H 0.132371 0.678480 0.754098 0.120 Uiso 1 1 calc R U . . .
H17I H 0.221429 0.708627 0.780260 0.120 Uiso 1 1 calc R U . . .
C58 C 0.2014(6) 0.0630(4) 0.2724(4) 0.087(3) Uani 1 1 d . . . . .
H58A H 0.187279 0.022423 0.266834 0.131 Uiso 1 1 calc R U . . .
H58B H 0.157940 0.078802 0.254231 0.131 Uiso 1 1 calc R U . . .
H58C H 0.206158 0.077564 0.310861 0.131 Uiso 1 1 calc R U . . .
C54 C 0.2714(6) 0.4573(4) 0.3719(4) 0.073(3) Uani 1 1 d . . . . .
H54 H 0.239559 0.476642 0.396328 0.087 Uiso 1 1 calc R U . . .
C166 C 0.2523(8) 0.4058(4) -0.0454(5) 0.079(3) Uani 1 1 d . . . . .
H166 H 0.260366 0.420411 -0.077614 0.095 Uiso 1 1 calc R U . . .
C165 C 0.1875(7) 0.4118(4) -0.0162(5) 0.078(3) Uani 1 1 d . . . . .
H165 H 0.142081 0.430395 -0.023458 0.094 Uiso 1 1 calc R U . . .
C66 C 0.4494(7) 0.4144(4) 0.4688(4) 0.071(3) Uani 1 1 d . . . . .
H66 H 0.450370 0.428684 0.435967 0.085 Uiso 1 1 calc R U . . .
C98 C -0.0837(6) 0.0527(4) 0.4146(4) 0.083(3) Uani 1 1 d . . . . .
H98A H -0.079292 0.013059 0.411469 0.124 Uiso 1 1 calc R U . . .
H98B H -0.137329 0.057111 0.397847 0.124 Uiso 1 1 calc R U . . .
H98C H -0.078551 0.069438 0.452500 0.124 Uiso 1 1 calc R U . . .
C147 C 0.2460(6) 0.0712(4) -0.2490(4) 0.073(3) Uani 1 1 d . . . . .
C180 C 0.3049(6) 0.6210(4) 0.7558(4) 0.085(3) Uani 1 1 d . . . . .
H18C H 0.292725 0.598554 0.784330 0.102 Uiso 1 1 calc R U . . .
H18D H 0.329310 0.597805 0.727348 0.102 Uiso 1 1 calc R U . . .
C179 C 0.1687(7) 0.6503(4) 0.8230(4) 0.087(3) Uani 1 1 d . . . . .
H17J H 0.221178 0.645316 0.841861 0.104 Uiso 1 1 calc R U . . .
H17K H 0.132502 0.613851 0.815108 0.104 Uiso 1 1 calc R U . . .
C56 C 0.3848(6) 0.4383(4) 0.2542(4) 0.086(3) Uani 1 1 d . . . . .
H56A H 0.443925 0.450006 0.264324 0.129 Uiso 1 1 calc R U . . .
H56B H 0.363529 0.464959 0.233948 0.129 Uiso 1 1 calc R U . . .
H56C H 0.376098 0.401392 0.231959 0.129 Uiso 1 1 calc R U . . .
C136 C 0.7289(7) 0.4251(4) 0.0175(4) 0.097(4) Uani 1 1 d . . . . .
H13F H 0.747194 0.393244 0.031206 0.145 Uiso 1 1 calc R U . . .
H13G H 0.752214 0.459431 0.041741 0.145 Uiso 1 1 calc R U . . .
H13H H 0.747748 0.426674 -0.018250 0.145 Uiso 1 1 calc R U . . .
C73 C 0.3811(6) 0.0387(4) 0.5111(4) 0.085(3) Uani 1 1 d . . . . .
H73A H 0.430639 0.056766 0.497552 0.127 Uiso 1 1 calc R U . . .
H73B H 0.371107 -0.000877 0.495597 0.127 Uiso 1 1 calc R U . . .
H73C H 0.388994 0.042680 0.550242 0.127 Uiso 1 1 calc R U . . .
C148 C 0.1716(7) 0.0430(4) -0.2261(4) 0.087(4) Uani 1 1 d . . . . .
H14F H 0.121290 0.053843 -0.241731 0.130 Uiso 1 1 calc R U . . .
H14G H 0.176224 0.054368 -0.187103 0.130 Uiso 1 1 calc R U . . .
H14H H 0.168981 0.002600 -0.234647 0.130 Uiso 1 1 calc R U . . .
C99 C 0.0676(6) 0.0713(4) 0.4096(4) 0.093(4) Uani 1 1 d . . . . .
H99A H 0.072834 0.083841 0.448487 0.139 Uiso 1 1 calc R U . . .
H99B H 0.112393 0.091794 0.393534 0.139 Uiso 1 1 calc R U . . .
H99C H 0.070897 0.031432 0.402247 0.139 Uiso 1 1 calc R U . . .
C95 C -0.0265(7) 0.4155(4) 0.4960(4) 0.090(3) Uani 1 1 d . . . . .
H95A H -0.051389 0.407828 0.458955 0.135 Uiso 1 1 calc R U . . .
H95B H -0.035592 0.452491 0.512889 0.135 Uiso 1 1 calc R U . . .
H95C H -0.052049 0.387508 0.516017 0.135 Uiso 1 1 calc R U . . .
C181 C 0.1717(6) 0.5800(4) 0.7142(4) 0.089(4) Uani 1 1 d . . . . .
H18E H 0.159666 0.562988 0.746330 0.107 Uiso 1 1 calc R U . . .
H18F H 0.204408 0.555705 0.692267 0.107 Uiso 1 1 calc R U . . .
C188 C -0.0462(7) 0.5062(6) 0.6316(4) 0.103(5) Uani 1 1 d . . . . .
H18G H -0.044029 0.524841 0.600052 0.155 Uiso 1 1 calc R U . . .
H18H H -0.088063 0.519615 0.654008 0.155 Uiso 1 1 calc R U . . .
H18I H -0.060455 0.465968 0.619976 0.155 Uiso 1 1 calc R U . . .
C97 C -0.0249(8) 0.0536(4) 0.3277(5) 0.103(4) Uani 1 1 d . . . . .
H97A H -0.018913 0.014310 0.325674 0.154 Uiso 1 1 calc R U . . .
H97B H 0.017215 0.071843 0.307802 0.154 Uiso 1 1 calc R U . . .
H97C H -0.079892 0.056584 0.311915 0.154 Uiso 1 1 calc R U . . .
C168 C 0.1455(7) 0.3825(4) 0.0696(4) 0.093(4) Uani 1 1 d . . . . .
H16L H 0.096825 0.354630 0.057087 0.140 Uiso 1 1 calc R U . . .
H16M H 0.128180 0.418921 0.079797 0.140 Uiso 1 1 calc R U . . .
H16N H 0.174490 0.372203 0.100803 0.140 Uiso 1 1 calc R U . . .
O187 O 0.3982(11) 0.2694(5) -0.0403(4) 0.318(12) Uani 1 1 d D . . . .
C182 C 0.2362(8) 0.6668(4) 0.6832(5) 0.096(4) Uani 1 1 d . . . . .
H18J H 0.181221 0.673219 0.669279 0.115 Uiso 1 1 calc R U . . .
H18K H 0.269696 0.703570 0.696144 0.115 Uiso 1 1 calc R U . . .
C145 C 0.4633(8) 0.4312(5) -0.1366(5) 0.112(5) Uani 1 1 d . . . . .
H145 H 0.508482 0.447954 -0.111367 0.134 Uiso 1 1 calc R U . . .
C191 C 0.4516(9) 0.6171(5) 0.8366(4) 0.127(5) Uani 1 1 d . . . . .
H19A H 0.414861 0.581777 0.825033 0.191 Uiso 1 1 calc R U . . .
H19B H 0.433586 0.636552 0.869519 0.191 Uiso 1 1 calc R U . . .
H19C H 0.508194 0.609789 0.843529 0.191 Uiso 1 1 calc R U . . .
C78 C 0.6907(7) 0.1439(5) 0.4059(4) 0.085(3) Uani 1 1 d . . . . .
C1 C 0.6907(5) 0.1659(4) 0.2100(3) 0.066(3) Uani 1 1 d . . . . .
H1A H 0.731166 0.183938 0.188880 0.098 Uiso 1 1 calc R U . . .
H1B H 0.716554 0.140464 0.229541 0.098 Uiso 1 1 calc R U . . .
H1C H 0.670962 0.194209 0.235484 0.098 Uiso 1 1 calc R U . . .
C2 C 0.5569(6) 0.1061(4) 0.2067(3) 0.072(3) Uani 1 1 d . . . . .
H2A H 0.540703 0.134710 0.233627 0.107 Uiso 1 1 calc R U . . .
H2B H 0.582748 0.079496 0.224651 0.107 Uiso 1 1 calc R U . . .
H2C H 0.507870 0.086632 0.183902 0.107 Uiso 1 1 calc R U . . .
C49 C 0.3481(6) 0.0484(4) 0.2720(4) 0.081(3) Uani 1 1 d . . . . .
H49A H 0.358111 0.061029 0.310763 0.121 Uiso 1 1 calc R U . . .
H49B H 0.399718 0.055952 0.255125 0.121 Uiso 1 1 calc R U . . .
H49C H 0.328032 0.008429 0.264926 0.121 Uiso 1 1 calc R U . . .
C4 C 0.6471(6) 0.0891(4) 0.1325(4) 0.074(3) Uani 1 1 d . . . . .
H4A H 0.600624 0.070241 0.107064 0.111 Uiso 1 1 calc R U . . .
H4B H 0.669280 0.061894 0.151649 0.111 Uiso 1 1 calc R U . . .
H4C H 0.690346 0.106623 0.112944 0.111 Uiso 1 1 calc R U . . .
C6 C 0.2722(6) 0.0587(4) 0.1871(4) 0.081(3) Uani 1 1 d . . . . .
H6A H 0.258323 0.018125 0.179858 0.122 Uiso 1 1 calc R U . . .
H6B H 0.323367 0.069981 0.171037 0.122 Uiso 1 1 calc R U . . .
H6C H 0.227352 0.075315 0.171497 0.122 Uiso 1 1 calc R U . . .
C187 C 0.3675(7) 0.6701(5) 0.7786(5) 0.107(4) Uani 1 1 d . . . . .
H18L H 0.347633 0.690426 0.810963 0.128 Uiso 1 1 calc R U . . .
H18M H 0.374772 0.695635 0.752078 0.128 Uiso 1 1 calc R U . . .
C13 C 0.2384(7) 0.0491(4) -0.3092(5) 0.098(4) Uani 1 1 d . . . . .
H13I H 0.228948 0.008351 -0.315028 0.147 Uiso 1 1 calc R U . . .
H13J H 0.289456 0.062142 -0.324457 0.147 Uiso 1 1 calc R U . . .
H13K H 0.191917 0.062593 -0.326644 0.147 Uiso 1 1 calc R U . . .
C144 C 0.0375(11) 0.5188(4) 0.6636(5) 0.149(7) Uani 1 1 d . . . . .
H14I H 0.074031 0.496511 0.642852 0.179 Uiso 1 1 calc R U . . .
H14J H 0.030007 0.502838 0.696836 0.179 Uiso 1 1 calc R U . . .
C68 C -0.1122(8) 0.0803(5) -0.1014(6) 0.145(6) Uani 1 1 d . . . . .
H68A H -0.080561 0.088644 -0.066240 0.218 Uiso 1 1 calc R U . . .
H68B H -0.084570 0.055748 -0.126147 0.218 Uiso 1 1 calc R U . . .
H68C H -0.167918 0.061923 -0.097779 0.218 Uiso 1 1 calc R U . . .
C62 C -0.1172(8) 0.1316(6) -0.1221(5) 0.119(5) Uani 1 1 d . . . . .
C175 C 0.1264(8) 0.6929(5) 0.8580(6) 0.111(4) Uani 1 1 d . . . . .
H17L H 0.164569 0.728447 0.866111 0.133 Uiso 1 1 calc R U . . .
H17M H 0.076870 0.699480 0.836918 0.133 Uiso 1 1 calc R U . . .
C170 C 0.4504(9) 0.4443(5) -0.1841(6) 0.131(5) Uani 1 1 d . . . . .
H17D H 0.485297 0.470037 -0.200140 0.158 Uiso 1 1 calc R U . . .
C65 C -0.1780(8) 0.1623(8) -0.0778(6) 0.183(8) Uani 1 1 d . . . . .
H65A H -0.228947 0.136736 -0.076589 0.275 Uiso 1 1 calc R U . . .
H65B H -0.191604 0.196461 -0.089255 0.275 Uiso 1 1 calc R U . . .
H65C H -0.148244 0.171329 -0.042012 0.275 Uiso 1 1 calc R U . . .
C173 C 0.3341(7) 0.4180(5) -0.2576(4) 0.121(5) Uani 1 1 d . . . . .
H17E H 0.341278 0.386380 -0.284614 0.182 Uiso 1 1 calc R U . . .
H17F H 0.357713 0.452671 -0.269004 0.182 Uiso 1 1 calc R U . . .
H17G H 0.275112 0.418141 -0.253694 0.182 Uiso 1 1 calc R U . . .
C146 C 0.0899(8) 0.5792(5) 0.6819(5) 0.119(4) Uani 1 1 d . . . . .
H14K H 0.101102 0.596070 0.649560 0.143 Uiso 1 1 calc R U . . .
H14L H 0.056041 0.602703 0.703736 0.143 Uiso 1 1 calc R U . . .
C177 C 0.1013(10) 0.6771(6) 0.9085(6) 0.162(6) Uani 1 1 d . . . . .
H17N H 0.053948 0.647259 0.901184 0.242 Uiso 1 1 calc R U . . .
H17O H 0.085683 0.709384 0.931085 0.242 Uiso 1 1 calc R U . . .
H17P H 0.147246 0.664159 0.927030 0.242 Uiso 1 1 calc R U . . .
C189 C 0.4489(8) 0.6526(5) 0.7933(4) 0.108(4) Uani 1 1 d . . . . .
H18N H 0.489736 0.686588 0.804619 0.129 Uiso 1 1 calc R U . . .
H18O H 0.467081 0.632046 0.760526 0.129 Uiso 1 1 calc R U . . .
C12 C 0.3229(8) 0.0553(5) -0.2235(5) 0.120(4) Uani 1 1 d . . . . .
H12H H 0.323537 0.063866 -0.184357 0.180 Uiso 1 1 calc R U . . .
H12I H 0.371729 0.076213 -0.235216 0.180 Uiso 1 1 calc R U . . .
H12J H 0.323397 0.015354 -0.234223 0.180 Uiso 1 1 calc R U . . .
C161 C 0.7398(13) 0.1483(10) 0.4589(6) 0.264(14) Uani 1 1 d . . . . .
H16A H 0.775148 0.184539 0.467105 0.396 Uiso 1 1 calc R U . . .
H16B H 0.774219 0.118681 0.457022 0.396 Uiso 1 1 calc R U . . .
H16C H 0.702099 0.144604 0.486995 0.396 Uiso 1 1 calc R U . . .
C91 C 0.1521(11) 0.0315(5) 0.0058(6) 0.176(8) Uani 1 1 d . . . . .
H91A H 0.106911 0.048923 -0.008193 0.264 Uiso 1 1 calc R U . . .
H91B H 0.151811 0.034489 0.044761 0.264 Uiso 1 1 calc R U . . .
H91C H 0.144840 -0.007797 -0.010535 0.264 Uiso 1 1 calc R U . . .
C37 C 0.6019(10) 0.1371(9) -0.3493(6) 0.166(8) Uani 1 1 d . . . . .
C184 C 0.2727(9) 0.6726(6) 0.5926(5) 0.122(5) Uani 1 1 d . . . . .
H18P H 0.215268 0.670809 0.577070 0.146 Uiso 1 1 calc R U . . .
H18Q H 0.296390 0.711984 0.605064 0.146 Uiso 1 1 calc R U . . .
C88 C 0.2306(10) 0.0510(5) -0.0685(4) 0.143(6) Uani 1 1 d . . . . .
H88A H 0.226764 0.011150 -0.082085 0.215 Uiso 1 1 calc R U . . .
H88B H 0.281354 0.070813 -0.079143 0.215 Uiso 1 1 calc R U . . .
H88C H 0.182763 0.065052 -0.083572 0.215 Uiso 1 1 calc R U . . .
C7 C 0.4847(9) 0.0640(4) -0.1306(6) 0.152(6) Uani 1 1 d . . . . .
H7A H 0.438717 0.081513 -0.116460 0.228 Uiso 1 1 calc R U . . .
H7B H 0.468655 0.023582 -0.137832 0.228 Uiso 1 1 calc R U . . .
H7C H 0.498414 0.077359 -0.163991 0.228 Uiso 1 1 calc R U . . .
C183 C 0.2750(9) 0.6387(5) 0.6395(6) 0.124(5) Uani 1 1 d . . . . .
H18R H 0.245072 0.600583 0.627676 0.148 Uiso 1 1 calc R U . . .
H18S H 0.332788 0.636159 0.651193 0.148 Uiso 1 1 calc R U . . .
C44 C 0.5391(11) 0.0552(5) -0.0415(5) 0.171(8) Uani 1 1 d . . . . .
H44A H 0.587358 0.064569 -0.015231 0.257 Uiso 1 1 calc R U . . .
H44B H 0.524954 0.014716 -0.050653 0.257 Uiso 1 1 calc R U . . .
H44C H 0.492283 0.070776 -0.026265 0.257 Uiso 1 1 calc R U . . .
C48 C 0.6222(10) 0.0473(5) -0.1157(7) 0.181(7) Uani 1 1 d . . . . .
H48A H 0.638152 0.062172 -0.147922 0.272 Uiso 1 1 calc R U . . .
H48B H 0.599230 0.007843 -0.125523 0.272 Uiso 1 1 calc R U . . .
H48C H 0.670841 0.051400 -0.090109 0.272 Uiso 1 1 calc R U . . .
C86 C 0.2979(12) 0.0332(6) 0.0137(8) 0.245(12) Uani 1 1 d . . . . .
H86A H 0.298689 0.037933 0.052825 0.368 Uiso 1 1 calc R U . . .
H86B H 0.351158 0.050149 0.003687 0.368 Uiso 1 1 calc R U . . .
H86C H 0.288173 -0.006479 -0.001220 0.368 Uiso 1 1 calc R U . . .
C9 C 0.5726(11) 0.1383(7) -0.4009(4) 0.177(8) Uani 1 1 d . . . . .
H9A H 0.600493 0.171526 -0.412903 0.265 Uiso 1 1 calc R U . . .
H9B H 0.513020 0.139335 -0.402341 0.265 Uiso 1 1 calc R U . . .
H9C H 0.583267 0.105033 -0.424343 0.265 Uiso 1 1 calc R U . . .
C167 C 0.7458(10) 0.1517(8) 0.3647(7) 0.234(11) Uani 1 1 d . . . . .
H16D H 0.713863 0.145263 0.329720 0.351 Uiso 1 1 calc R U . . .
H16E H 0.785499 0.125445 0.364631 0.351 Uiso 1 1 calc R U . . .
H16F H 0.775460 0.189826 0.371769 0.351 Uiso 1 1 calc R U . . .
C131 C -0.1030(16) 0.1568(13) 0.0950(9) 0.098(10) Uani 0.5 1 d . . P A 1
H13A H -0.135062 0.177347 0.120345 0.147 Uiso 0.5 1 calc R U P A 1
H13B H -0.139571 0.125537 0.073120 0.147 Uiso 0.5 1 calc R U P A 1
H13C H -0.077994 0.181592 0.071780 0.147 Uiso 0.5 1 calc R U P A 1
C164 C 0.6538(12) 0.0862(7) 0.3962(12) 0.306(17) Uani 1 1 d . . . . .
H16G H 0.614070 0.079778 0.422711 0.460 Uiso 1 1 calc R U . . .
H16H H 0.696911 0.062787 0.399280 0.460 Uiso 1 1 calc R U . . .
H16I H 0.625267 0.076980 0.360106 0.460 Uiso 1 1 calc R U . . .
C94 C 0.0275(16) 0.1153(9) 0.0845(10) 0.070(8) Uani 0.5 1 d . . P A 1
H94A H 0.049657 0.147375 0.068397 0.105 Uiso 0.5 1 calc R U P A 1
H94B H -0.003037 0.086429 0.056616 0.105 Uiso 0.5 1 calc R U P A 1
H94C H 0.073101 0.100584 0.101627 0.105 Uiso 0.5 1 calc R U P A 1
C185 C 0.3233(13) 0.6459(8) 0.5522(8) 0.222(10) Uani 1 1 d . . . . .
H18T H 0.327513 0.666950 0.522384 0.333 Uiso 1 1 calc R U . . .
H18U H 0.297057 0.607675 0.538750 0.333 Uiso 1 1 calc R U . . .
H18V H 0.378655 0.645635 0.569028 0.333 Uiso 1 1 calc R U . . .
C157 C 0.0021(17) 0.0789(9) 0.1351(9) 0.099(8) Uani 0.5 1 d . . P A 2
H15A H 0.060751 0.082725 0.128824 0.148 Uiso 0.5 1 calc R U P A 2
H15B H -0.028594 0.047873 0.109433 0.148 Uiso 0.5 1 calc R U P A 2
H15C H -0.004611 0.071724 0.171679 0.148 Uiso 0.5 1 calc R U P A 2
C152 C -0.0700(14) 0.0839(9) 0.1519(8) 0.069(7) Uani 0.5 1 d . . P A 1
H15D H -0.026347 0.063560 0.163117 0.104 Uiso 0.5 1 calc R U P A 1
H15E H -0.109493 0.059150 0.125130 0.104 Uiso 0.5 1 calc R U P A 1
H15F H -0.098639 0.096966 0.183130 0.104 Uiso 0.5 1 calc R U P A 1
C141 C -0.1267(14) 0.1178(16) 0.1275(15) 0.151(15) Uani 0.5 1 d . . P A 2
H14A H -0.140409 0.111484 0.163409 0.227 Uiso 0.5 1 calc R U P A 2
H14B H -0.145403 0.083748 0.101678 0.227 Uiso 0.5 1 calc R U P A 2
H14C H -0.154292 0.147994 0.117396 0.227 Uiso 0.5 1 calc R U P A 2
C129 C -0.018(2) 0.1482(13) 0.0747(11) 0.127(13) Uani 0.5 1 d . . P A 2
H12A H -0.032764 0.185004 0.072835 0.190 Uiso 0.5 1 calc R U P A 2
H12B H -0.051213 0.120560 0.047093 0.190 Uiso 0.5 1 calc R U P A 2
H12C H 0.040965 0.148701 0.068822 0.190 Uiso 0.5 1 calc R U P A 2
C77 C -0.1664(6) 0.1273(5) -0.1727(4) 0.111(5) Uani 1 1 d . . . . .
H77A H -0.137269 0.110140 -0.201973 0.166 Uiso 1 1 calc R U . . .
H77B H -0.175213 0.164497 -0.178797 0.166 Uiso 1 1 calc R U . . .
H77C H -0.219804 0.104365 -0.171599 0.166 Uiso 1 1 calc R U . . .
C8 C 0.6633(9) 0.1060(5) -0.3350(4) 0.123(5) Uani 1 1 d . . . . .
H8A H 0.662295 0.073418 -0.362708 0.185 Uiso 1 1 calc R U . . .
H8B H 0.652690 0.093805 -0.300649 0.185 Uiso 1 1 calc R U . . .
H8C H 0.717540 0.129120 -0.331568 0.185 Uiso 1 1 calc R U . . .
Cl1 Cl 0.1576(3) 0.48428(16) -0.15822(17) 0.1222(13) Uani 1 1 d . . . . .
Cl2 Cl 0.6972(3) 0.49446(14) -0.11987(14) 0.1114(12) Uani 1 1 d . . . . .
O2 O 0.7787(7) 0.4847(3) -0.1012(3) 0.141(3) Uani 1 1 d . . . . .
O5 O 0.2417(7) 0.4931(4) -0.1484(4) 0.166(4) Uani 1 1 d . . . . .
O1 O 0.7070(6) 0.5428(3) -0.1414(3) 0.159(4) Uani 1 1 d . . . . .
O7 O 0.6502(6) 0.5018(4) -0.0727(4) 0.137(3) Uani 1 1 d . . . . .
O3 O 0.6579(6) 0.4478(4) -0.1576(4) 0.168(4) Uani 1 1 d . . . . .
C11 C 0.3780(7) 0.1853(4) -0.0951(6) 0.145(6) Uani 1 1 d . . . . .
H11E H 0.422552 0.176157 -0.117223 0.217 Uiso 1 1 calc R U . . .
H11F H 0.324582 0.169058 -0.114617 0.217 Uiso 1 1 calc R U . . .
H11G H 0.383757 0.170098 -0.061658 0.217 Uiso 1 1 calc R U . . .
O11 O 0.1278(10) 0.4925(5) -0.2057(6) 0.337(12) Uani 1 1 d . . . . .
C186 C 0.3823(6) 0.2443(5) -0.0829(4) 0.062(3) Uani 1 1 d D . . . .
O6 O 0.3127(5) 0.5023(4) 0.6485(4) 0.150(4) Uani 1 1 d . . . . .
O8 O 0.1261(7) 0.4341(4) -0.1488(5) 0.191(5) Uani 1 1 d . . . . .
O14 O 0.4361(7) 0.4753(5) 0.6582(5) 0.195(5) Uani 1 1 d . . . . .
O28 O 0.1278(13) 0.5269(7) -0.1224(9) 0.415(18) Uani 1 1 d . . . . .
Cl3 Cl 0.3992(2) 0.51321(13) 0.63647(13) 0.0901(10) Uani 1 1 d . . . . .
O4 O 0.4281(5) 0.5680(3) 0.6545(4) 0.159(4) Uani 1 1 d . . . . .
O9 O 0.3936(7) 0.5016(4) 0.5813(4) 0.165(4) Uani 1 1 d . . . . .
C3 C 0.5261(13) 0.0719(9) -0.3500(9) 0.268(13) Uani 1 1 d . . . . .
H3A H 0.534416 0.057863 -0.316239 0.402 Uiso 1 1 calc R U . . .
H3B H 0.534741 0.043687 -0.380008 0.402 Uiso 1 1 calc R U . . .
H3C H 0.469625 0.080388 -0.354239 0.402 Uiso 1 1 calc R U . . .

loop_
_atom_site_aniso_label
_atom_site_aniso_U_11
_atom_site_aniso_U_22
_atom_site_aniso_U_33
_atom_site_aniso_U_23
_atom_site_aniso_U_13
_atom_site_aniso_U_12
Zn1 0.0611(8) 0.0547(8) 0.0566(9) 0.0074(7) 0.0077(7) -0.0025(6)
Zn2 0.0710(9) 0.0593(8) 0.0662(9) 0.0083(7) 0.0048(7) -0.0190(7)
O77 0.052(4) 0.070(4) 0.046(4) 0.008(4) 0.018(3) 0.016(3)
O62 0.048(4) 0.060(4) 0.033(4) 0.000(3) 0.004(3) 0.002(3)
O49 0.065(4) 0.055(4) 0.043(4) 0.009(4) 0.000(3) -0.010(3)
O141 0.061(4) 0.066(4) 0.057(5) 0.022(4) 0.004(3) 0.004(3)
O44 0.067(5) 0.068(4) 0.049(4) 0.006(4) 0.003(4) 0.006(4)
O88 0.062(4) 0.053(4) 0.046(4) -0.001(3) 0.009(3) 0.021(3)
O86 0.068(4) 0.080(4) 0.047(4) 0.020(4) 0.017(4) -0.002(4)
O129 0.060(4) 0.069(4) 0.053(4) 0.005(4) -0.007(3) -0.025(4)
O161 0.064(4) 0.060(4) 0.048(4) 0.003(4) 0.015(3) -0.011(3)
O157 0.044(4) 0.109(6) 0.066(5) 0.008(5) -0.001(4) 0.003(4)
O173 0.060(4) 0.054(4) 0.082(5) 0.018(4) 0.010(3) 0.003(3)
O152 0.052(4) 0.087(5) 0.069(5) 0.006(4) -0.001(4) -0.018(4)
O175 0.071(5) 0.098(5) 0.055(5) -0.002(5) -0.001(4) -0.006(4)
O170 0.073(5) 0.087(5) 0.068(5) 0.015(4) -0.007(4) 0.007(4)
N65 0.058(5) 0.060(5) 0.065(6) 0.014(5) 0.024(4) 0.003(4)
N133 0.072(7) 0.070(6) 0.077(8) 0.017(6) -0.027(7) -0.029(6)
N94 0.075(7) 0.047(5) 0.047(6) -0.005(5) 0.003(5) 0.006(4)
N55 0.056(5) 0.050(5) 0.058(6) 0.012(4) 0.014(4) 0.012(4)
N68 0.052(5) 0.054(5) 0.059(6) -0.006(5) -0.004(5) -0.007(4)
N91 0.068(7) 0.068(6) 0.066(7) -0.001(6) 0.018(7) 0.011(6)
N131 0.078(8) 0.064(6) 0.052(7) 0.004(5) 0.006(5) -0.013(5)
N52 0.068(6) 0.059(6) 0.067(6) 0.015(5) 0.006(5) 0.005(5)
C38 0.048(6) 0.045(6) 0.040(6) 0.003(5) 0.017(5) 0.000(5)
C29 0.031(5) 0.062(7) 0.033(6) 0.002(5) -0.001(5) 0.002(5)
C126 0.041(5) 0.062(7) 0.041(7) 0.005(6) 0.001(5) -0.001(5)
C17 0.054(7) 0.052(6) 0.038(7) 0.004(6) 0.007(6) 0.019(5)
C47 0.058(6) 0.041(6) 0.041(6) 0.002(5) 0.007(5) -0.008(5)
C16 0.051(7) 0.050(6) 0.034(7) -0.004(6) -0.013(6) -0.003(5)
C119 0.041(6) 0.076(8) 0.029(6) 0.003(6) 0.000(5) 0.003(6)
C101 0.034(5) 0.055(6) 0.053(7) 0.008(6) 0.008(5) -0.012(4)
C21 0.049(6) 0.046(6) 0.046(7) 0.002(6) 0.006(5) 0.000(4)
N177 0.081(7) 0.074(7) 0.097(8) 0.014(6) -0.001(6) -0.019(6)
C26 0.071(7) 0.061(6) 0.023(5) 0.003(5) 0.007(5) 0.006(5)
C22 0.050(6) 0.059(7) 0.041(7) 0.007(6) 0.007(5) 0.001(5)
C52 0.044(6) 0.057(6) 0.035(6) 0.000(5) 0.011(5) -0.007(5)
C60 0.034(5) 0.063(7) 0.038(6) 0.009(5) 0.009(5) 0.006(5)
C34 0.040(6) 0.033(5) 0.062(8) -0.004(5) 0.015(6) 0.003(4)
C35 0.033(5) 0.056(6) 0.044(7) 0.005(5) 0.014(5) 0.008(4)
C15 0.051(6) 0.058(7) 0.051(7) 0.010(6) 0.002(7) 0.013(6)
C127 0.046(6) 0.064(7) 0.030(6) -0.012(6) 0.006(5) 0.007(5)
C171 0.052(6) 0.066(7) 0.048(6) 0.010(6) 0.003(5) -0.007(5)
C43 0.053(6) 0.061(7) 0.035(7) -0.001(6) 0.008(7) 0.003(6)
C14 0.055(6) 0.049(6) 0.035(6) -0.003(5) 0.011(5) 0.005(5)
C76 0.048(6) 0.064(6) 0.043(7) 0.006(5) 0.021(5) 0.015(5)
N164 0.072(7) 0.073(6) 0.085(7) 0.020(6) 0.006(6) -0.003(5)
N167 0.062(5) 0.064(5) 0.055(5) 0.010(5) -0.001(5) -0.007(4)
C106 0.045(6) 0.073(6) 0.034(6) 0.003(5) 0.001(5) 0.001(5)
C19 0.043(6) 0.058(7) 0.048(7) -0.002(6) 0.005(5) 0.021(5)
C50 0.049(6) 0.061(6) 0.045(7) 0.017(6) -0.001(5) -0.001(5)
C30 0.037(6) 0.054(6) 0.027(6) -0.003(5) -0.001(5) 0.007(5)
C112 0.040(6) 0.058(7) 0.048(7) 0.012(6) 0.017(5) 0.006(5)
C90 0.043(7) 0.050(6) 0.055(8) 0.004(6) 0.002(7) 0.002(6)
N144 0.073(6) 0.078(6) 0.080(6) 0.028(5) 0.011(5) -0.032(5)
C110 0.059(7) 0.065(7) 0.041(7) 0.019(6) 0.013(5) 0.013(6)
C42 0.048(6) 0.042(6) 0.029(6) -0.007(6) 0.000(6) 0.003(5)
C25 0.039(6) 0.058(6) 0.047(6) 0.014(5) -0.006(5) -0.002(5)
C87 0.048(6) 0.039(6) 0.044(7) -0.008(6) 0.011(5) 0.009(4)
O185 0.361(18) 0.255(13) 0.116(8) 0.104(9) 0.120(9) 0.222(13)
C31 0.037(5) 0.045(6) 0.046(6) 0.011(5) 0.007(5) 0.005(5)
C33 0.037(6) 0.047(6) 0.049(7) 0.005(6) 0.008(5) -0.006(4)
C61 0.038(6) 0.066(7) 0.050(7) 0.020(6) -0.013(5) -0.015(5)
C111 0.048(6) 0.051(7) 0.034(6) -0.002(6) 0.007(5) -0.011(5)
C32 0.041(6) 0.053(6) 0.045(6) 0.001(5) -0.002(5) 0.005(4)
C160 0.054(6) 0.068(7) 0.037(6) 0.015(6) 0.001(5) 0.007(5)
C132 0.057(8) 0.072(8) 0.064(9) 0.028(8) -0.013(8) -0.031(7)
C159 0.058(6) 0.060(7) 0.035(6) 0.012(6) 0.002(5) 0.000(5)
C59 0.052(6) 0.057(7) 0.040(6) 0.007(5) 0.012(5) 0.006(5)
C104 0.073(8) 0.055(6) 0.042(6) 0.006(5) -0.002(6) -0.016(5)
C27 0.041(6) 0.067(6) 0.036(6) 0.000(5) 0.005(5) 0.007(5)
C41 0.053(7) 0.066(6) 0.039(7) 0.006(6) 0.001(5) 0.012(5)
C39 0.060(7) 0.068(7) 0.042(6) 0.011(6) 0.018(5) 0.003(6)
C102 0.037(5) 0.071(7) 0.048(8) 0.001(6) 0.005(5) 0.000(5)
C80 0.038(6) 0.066(6) 0.045(6) 0.017(5) 0.006(5) -0.006(5)
C118 0.047(6) 0.062(7) 0.045(6) 0.010(5) 0.002(5) -0.002(5)
C138 0.036(6) 0.063(7) 0.060(7) 0.012(6) -0.008(5) -0.012(5)
C20 0.043(5) 0.051(6) 0.035(6) -0.013(5) 0.004(4) 0.005(4)
C114 0.028(5) 0.060(6) 0.044(6) 0.006(5) -0.002(5) 0.000(4)
C51 0.052(6) 0.046(6) 0.062(7) 0.019(6) 0.003(6) 0.005(5)
C81 0.053(6) 0.043(5) 0.043(6) -0.013(5) -0.008(5) 0.003(4)
C28 0.034(5) 0.087(7) 0.047(6) 0.015(6) 0.002(5) -0.004(5)
C46 0.063(6) 0.057(6) 0.032(6) 0.002(5) 0.007(5) -0.001(5)
C107 0.063(7) 0.078(7) 0.032(6) 0.006(6) -0.006(5) -0.012(5)
C24 0.063(6) 0.053(6) 0.040(6) 0.005(6) 0.014(5) 0.013(5)
C64 0.042(6) 0.045(6) 0.055(7) -0.013(6) 0.015(5) 0.001(5)
C89 0.031(5) 0.072(7) 0.079(8) 0.023(7) 0.007(5) -0.001(5)
C75 0.043(6) 0.077(7) 0.051(7) 0.007(6) 0.018(6) 0.015(5)
C36 0.059(6) 0.062(6) 0.046(6) 0.010(5) 0.015(5) -0.001(5)
C158 0.041(6) 0.078(8) 0.056(7) 0.019(7) 0.002(5) 0.003(5)
C120 0.054(7) 0.082(8) 0.031(6) 0.009(6) -0.001(5) -0.007(6)
C105 0.044(6) 0.073(6) 0.040(6) -0.003(6) 0.002(5) -0.006(5)
C130 0.067(7) 0.068(7) 0.054(8) 0.015(7) -0.001(6) -0.006(6)
C23 0.046(6) 0.064(7) 0.046(7) 0.018(6) 0.005(5) 0.009(5)
C116 0.033(5) 0.064(6) 0.065(7) 0.019(6) 0.003(5) -0.001(5)
C122 0.033(6) 0.120(9) 0.033(7) 0.011(7) 0.019(6) 0.020(6)
C63 0.045(6) 0.058(6) 0.053(6) 0.011(5) 0.005(5) 0.010(5)
C40 0.055(6) 0.050(6) 0.042(6) -0.002(5) 0.002(5) 0.001(5)
C123 0.054(8) 0.095(9) 0.039(8) 0.016(7) 0.019(7) 0.005(6)
C139 0.055(7) 0.067(8) 0.045(7) -0.003(6) -0.015(6) 0.005(6)
C124 0.024(6) 0.124(9) 0.048(8) 0.025(8) 0.005(6) 0.008(6)
C79 0.064(7) 0.056(6) 0.034(6) -0.007(5) -0.004(5) 0.002(5)
C115 0.033(5) 0.053(6) 0.063(7) 0.001(6) 0.000(5) -0.004(5)
C96 0.054(6) 0.051(6) 0.042(7) -0.008(6) 0.012(5) -0.002(5)
C57 0.071(7) 0.060(7) 0.048(7) -0.008(6) 0.012(6) 0.010(5)
C74 0.054(6) 0.074(7) 0.048(7) 0.005(6) 0.019(5) 0.006(5)
C82 0.048(6) 0.082(7) 0.057(7) 0.022(6) 0.007(6) -0.001(6)
C140 0.046(6) 0.079(8) 0.051(7) -0.002(6) -0.001(5) 0.015(6)
C153 0.047(6) 0.085(7) 0.038(6) 0.009(6) -0.002(5) 0.001(6)
C45 0.060(7) 0.070(8) 0.056(8) 0.006(7) -0.003(7) -0.012(6)
C137 0.048(6) 0.060(7) 0.068(7) -0.003(6) -0.002(6) 0.007(5)
C113 0.046(6) 0.077(7) 0.060(7) 0.007(6) 0.026(6) 0.006(5)
C128 0.049(6) 0.078(8) 0.032(6) -0.003(6) -0.007(5) 0.001(5)
C18 0.050(6) 0.070(6) 0.042(6) 0.007(5) -0.005(5) 0.018(5)
C108 0.062(7) 0.081(7) 0.032(6) 0.005(6) 0.009(5) -0.007(6)
C117 0.056(6) 0.059(6) 0.049(6) 0.008(5) 0.001(5) -0.006(5)
C149 0.055(7) 0.092(7) 0.055(7) 0.031(6) -0.012(6) -0.021(6)
C109 0.053(6) 0.074(7) 0.040(6) -0.001(5) 0.002(6) 0.006(5)
C150 0.049(6) 0.107(8) 0.066(7) 0.031(7) -0.015(6) -0.030(6)
C100 0.049(6) 0.081(8) 0.050(8) 0.007(7) -0.005(6) -0.011(6)
C162 0.050(6) 0.070(6) 0.049(6) -0.005(6) 0.003(5) 0.008(5)
C154 0.032(6) 0.134(9) 0.041(8) 0.017(7) 0.008(6) 0.013(6)
C151 0.055(6) 0.079(7) 0.057(7) 0.016(6) -0.019(5) -0.022(5)
C125 0.034(5) 0.101(7) 0.045(6) 0.013(6) 0.003(5) -0.003(5)
N146 0.117(8) 0.104(7) 0.077(7) 0.045(6) 0.001(6) -0.044(6)
C174 0.044(6) 0.070(8) 0.052(7) 0.018(7) 0.007(5) 0.004(5)
C70 0.048(6) 0.045(6) 0.067(7) 0.007(6) 0.009(5) -0.006(5)
C155 0.054(8) 0.156(12) 0.029(8) -0.016(8) 0.004(7) 0.023(8)
C163 0.058(7) 0.069(7) 0.054(8) -0.012(6) -0.001(6) -0.005(6)
C85 0.051(6) 0.120(9) 0.056(7) 0.020(7) 0.007(6) -0.004(6)
C156 0.059(8) 0.142(11) 0.041(8) 0.010(8) 0.029(8) 0.030(7)
C92 0.101(11) 0.088(9) 0.077(10) 0.005(8) 0.019(10) 0.002(9)
C67 0.076(8) 0.058(7) 0.067(8) -0.015(6) 0.020(7) -0.028(6)
C93 0.073(9) 0.082(8) 0.060(9) -0.002(8) 0.005(7) -0.010(7)
C103 0.062(7) 0.062(6) 0.052(7) 0.009(6) 0.004(5) -0.013(5)
C121 0.050(6) 0.092(7) 0.044(6) 0.008(6) 0.002(5) 0.009(6)
C142 0.080(8) 0.060(6) 0.057(8) 0.016(6) -0.001(6) -0.009(6)
C84 0.062(7) 0.102(8) 0.077(7) 0.034(7) 0.003(6) -0.008(6)
C69 0.070(7) 0.075(7) 0.069(7) -0.011(6) -0.002(6) 0.007(6)
C53 0.099(9) 0.070(8) 0.097(10) 0.036(8) 0.020(8) 0.022(7)
C176 0.071(7) 0.046(6) 0.082(8) 0.004(6) 0.022(6) -0.006(5)
C135 0.077(10) 0.073(8) 0.066(9) -0.005(8) 0.012(8) -0.004(7)
C169 0.074(7) 0.061(7) 0.066(8) 0.013(7) -0.003(6) 0.006(6)
C134 0.120(13) 0.070(9) 0.081(10) 0.016(8) 0.007(10) 0.004(9)
C83 0.079(8) 0.088(8) 0.094(8) 0.026(7) -0.012(7) -0.030(6)
C143 0.064(7) 0.061(7) 0.077(8) 0.019(6) 0.010(6) -0.015(6)
C71 0.095(8) 0.072(7) 0.058(7) -0.002(6) -0.001(6) -0.005(6)
C72 0.076(8) 0.073(7) 0.091(8) 0.020(6) 0.009(6) -0.015(6)
C178 0.109(11) 0.076(9) 0.116(11) 0.021(9) 0.019(9) 0.011(7)
C58 0.079(8) 0.071(7) 0.108(9) 0.007(7) 0.036(7) -0.007(6)
C54 0.065(7) 0.069(8) 0.083(8) 0.008(7) 0.008(6) 0.013(6)
C166 0.077(8) 0.062(7) 0.098(9) 0.022(7) 0.002(8) -0.003(6)
C165 0.064(8) 0.046(6) 0.118(10) 0.009(7) -0.003(7) -0.003(5)
C66 0.073(8) 0.066(7) 0.056(7) -0.007(6) -0.003(7) -0.027(6)
C98 0.062(7) 0.066(7) 0.121(9) 0.021(6) 0.033(6) -0.005(5)
C147 0.077(8) 0.072(8) 0.062(8) -0.001(7) -0.010(6) 0.001(6)
C180 0.053(7) 0.104(9) 0.085(9) -0.003(7) 0.002(6) -0.010(6)
C179 0.099(9) 0.078(8) 0.089(9) 0.008(7) 0.035(7) 0.024(7)
C56 0.084(8) 0.119(9) 0.061(7) 0.029(7) 0.018(6) 0.022(7)
C136 0.101(10) 0.078(8) 0.091(9) 0.019(7) -0.028(7) -0.047(7)
C73 0.062(7) 0.073(7) 0.114(9) 0.020(7) -0.019(6) 0.000(5)
C148 0.129(10) 0.058(7) 0.065(7) 0.012(6) 0.002(7) -0.015(6)
C99 0.086(9) 0.054(7) 0.133(10) 0.007(7) -0.017(8) 0.013(6)
C95 0.087(9) 0.081(8) 0.100(9) 0.001(7) 0.020(7) 0.012(7)
C181 0.066(8) 0.095(9) 0.103(9) 0.028(7) 0.000(7) -0.010(6)
C188 0.106(10) 0.187(13) 0.045(7) 0.038(8) 0.022(7) 0.093(9)
C97 0.157(12) 0.044(6) 0.103(10) 0.000(7) 0.035(8) 0.000(7)
C168 0.084(8) 0.092(8) 0.099(9) 0.004(7) 0.026(7) -0.001(7)
O187 0.62(3) 0.209(13) 0.125(9) -0.068(9) -0.172(14) 0.276(17)
C182 0.108(10) 0.057(7) 0.118(10) 0.008(8) 0.027(8) -0.009(7)
C145 0.128(11) 0.103(9) 0.084(9) 0.025(8) 0.007(8) -0.060(8)
C191 0.186(14) 0.115(10) 0.080(8) 0.031(8) -0.001(9) 0.004(9)
C78 0.080(8) 0.113(10) 0.083(9) 0.032(7) 0.034(7) 0.059(8)
C1 0.051(6) 0.083(7) 0.065(7) 0.019(6) 0.004(5) 0.012(5)
C2 0.069(7) 0.091(7) 0.059(6) 0.028(6) 0.011(5) 0.011(6)
C49 0.091(8) 0.072(7) 0.080(8) 0.012(6) 0.015(6) 0.015(6)
C4 0.096(8) 0.066(7) 0.057(7) -0.001(6) 0.011(6) 0.006(6)
C6 0.095(9) 0.063(7) 0.074(9) -0.013(6) 0.011(7) -0.001(6)
C187 0.067(8) 0.155(12) 0.086(9) 0.010(9) 0.007(7) -0.016(8)
C13 0.107(10) 0.080(8) 0.099(10) -0.009(8) 0.008(8) 0.011(7)
C144 0.27(2) 0.060(8) 0.110(11) 0.015(8) 0.089(13) -0.029(10)
C68 0.125(12) 0.087(9) 0.212(15) 0.052(10) -0.056(10) -0.026(8)
C62 0.085(9) 0.165(12) 0.095(9) 0.078(9) -0.039(8) -0.063(9)
C175 0.096(10) 0.095(10) 0.143(13) 0.015(9) 0.029(9) 0.015(8)
C170 0.151(13) 0.114(11) 0.117(12) 0.046(10) 0.011(10) -0.055(9)
C65 0.072(10) 0.33(2) 0.145(13) 0.091(15) 0.000(10) -0.043(12)
C173 0.122(10) 0.137(11) 0.103(9) 0.066(9) 0.002(8) -0.034(8)
C146 0.101(10) 0.089(9) 0.155(12) 0.021(8) 0.020(9) -0.029(7)
C177 0.212(18) 0.153(14) 0.135(12) 0.035(11) 0.094(12) 0.031(12)
C189 0.107(11) 0.118(10) 0.079(9) -0.009(8) -0.004(8) -0.018(8)
C12 0.131(12) 0.089(9) 0.136(11) 0.019(8) -0.022(9) 0.018(8)
C161 0.26(2) 0.48(4) 0.092(11) -0.028(16) -0.035(14) 0.30(3)
C91 0.25(2) 0.053(8) 0.213(16) -0.010(9) 0.143(15) -0.022(10)
C37 0.116(13) 0.30(2) 0.082(12) -0.045(13) -0.048(10) 0.152(15)
C184 0.124(13) 0.133(12) 0.104(11) 0.030(10) 0.029(9) -0.018(10)
C88 0.269(19) 0.071(9) 0.076(10) 0.000(8) 0.023(10) -0.012(9)
C7 0.150(13) 0.076(9) 0.203(15) 0.032(9) -0.073(12) -0.049(8)
C183 0.120(12) 0.108(11) 0.141(13) -0.002(11) 0.050(10) 0.020(9)
C44 0.34(2) 0.073(9) 0.085(9) 0.009(8) 0.060(12) -0.035(11)
C48 0.146(15) 0.083(10) 0.32(2) 0.014(11) 0.107(15) 0.021(9)
C86 0.27(2) 0.107(12) 0.31(2) -0.102(14) -0.19(2) 0.085(13)
C9 0.27(2) 0.243(19) 0.045(8) -0.004(10) 0.009(11) 0.168(17)
C167 0.165(16) 0.43(3) 0.231(18) 0.22(2) 0.163(15) 0.220(19)
C131 0.049(17) 0.16(3) 0.055(18) -0.051(18) 0.005(14) -0.002(17)
C164 0.150(19) 0.132(16) 0.70(6) 0.12(2) 0.19(3) 0.115(15)
C94 0.10(2) 0.042(14) 0.058(17) -0.027(13) 0.031(16) 0.004(12)
C185 0.22(2) 0.22(2) 0.25(2) 0.133(19) 0.031(19) -0.003(17)
C157 0.11(2) 0.078(17) 0.10(2) -0.013(15) -0.018(18) 0.027(16)
C152 0.027(12) 0.092(16) 0.071(16) -0.018(14) 0.006(12) -0.020(12)
C141 0.030(15) 0.20(4) 0.16(4) -0.13(3) 0.00(2) -0.020(19)
C129 0.15(3) 0.12(3) 0.07(2) -0.03(2) -0.01(2) -0.08(2)
C77 0.054(7) 0.174(11) 0.094(9) 0.059(8) -0.030(6) -0.045(7)
C8 0.157(14) 0.125(11) 0.087(9) 0.010(8) 0.001(9) 0.027(10)
Cl1 0.129(3) 0.090(3) 0.131(3) 0.017(3) -0.045(3) -0.013(2)
Cl2 0.133(3) 0.088(2) 0.094(3) 0.021(2) -0.009(2) -0.046(2)
O2 0.157(9) 0.134(8) 0.125(7) 0.029(6) -0.027(7) 0.012(6)
O5 0.127(9) 0.198(10) 0.133(8) -0.021(7) -0.002(7) -0.063(8)
O1 0.225(11) 0.120(7) 0.118(7) 0.066(6) -0.059(7) -0.040(7)
O7 0.144(8) 0.138(8) 0.114(7) 0.008(6) 0.017(6) -0.025(6)
O3 0.171(9) 0.142(8) 0.137(8) -0.054(7) 0.015(7) -0.087(7)
C11 0.076(9) 0.051(8) 0.29(2) -0.015(9) 0.019(10) -0.008(6)
O11 0.42(2) 0.253(13) 0.267(14) 0.186(13) -0.265(15) -0.222(14)
C186 0.063(7) 0.100(10) 0.025(6) 0.016(7) -0.003(5) 0.011(6)
O6 0.093(7) 0.174(9) 0.180(9) 0.069(7) 0.021(6) -0.037(6)
O8 0.164(10) 0.153(9) 0.292(13) 0.144(9) 0.015(9) 0.029(7)
O14 0.197(12) 0.185(10) 0.261(12) 0.126(10) 0.120(10) 0.086(9)
O28 0.38(3) 0.235(16) 0.55(3) -0.20(2) -0.26(2) 0.172(17)
Cl3 0.123(3) 0.067(2) 0.082(2) 0.020(2) 0.019(2) 0.0068(19)
O4 0.118(8) 0.082(6) 0.240(12) -0.050(6) 0.020(7) -0.035(5)
O9 0.201(11) 0.192(10) 0.092(7) 0.021(7) 0.026(7) -0.011(8)
C3 0.18(2) 0.27(3) 0.28(3) -0.11(2) 0.001(18) -0.027(19)

loop_
_atom_type_symbol
_atom_type_description
_atom_type_scat_dispersion_real
_atom_type_scat_dispersion_imag
_atom_type_scat_source
C C 0.0181 0.0091 'International Tables Vol C Tables 4.2.6.8 and 6.1.1.4'
H H 0.0000 0.0000 'International Tables Vol C Tables 4.2.6.8 and 6.1.1.4'
N N 0.0311 0.0180 'International Tables Vol C Tables 4.2.6.8 and 6.1.1.4'
O O 0.0492 0.0322 'International Tables Vol C Tables 4.2.6.8 and 6.1.1.4'
Zn Zn -1.5491 0.6778 'International Tables Vol C Tables 4.2.6.8 and 6.1.1.4'
Cl Cl 0.3639 0.7018 'International Tables Vol C Tables 4.2.6.8 and 6.1.1.4'

loop_
_geom_angle_atom_site_label_1
_geom_angle_atom_site_label_2
_geom_angle_atom_site_label_3
_geom_angle
_geom_angle_site_symmetry_1
_geom_angle_site_symmetry_3
_geom_angle_publ_flag
O173 Zn1 O175 55.7(2) . . ?
N65 Zn1 O173 129.0(3) . . ?
N65 Zn1 O175 89.0(2) . . ?
N65 Zn1 N55 102.4(3) . . ?
N94 Zn1 O173 111.7(3) . . ?
N94 Zn1 O175 102.6(2) . . ?
N94 Zn1 N65 111.2(4) . . ?
N94 Zn1 N55 106.1(3) . . ?
N55 Zn1 O173 91.0(3) . . ?
N55 Zn1 O175 142.5(3) . . ?
N131 Zn2 N144 105.4(3) . . ?
N131 Zn2 O185 130.0(4) . . ?
N131 Zn2 O187 99.0(4) . . ?
N167 Zn2 N131 111.9(4) . . ?
N167 Zn2 N144 107.4(3) . . ?
N167 Zn2 O185 110.3(4) . . ?
N167 Zn2 O187 96.8(5) . . ?
N144 Zn2 O185 86.0(3) . . ?
N144 Zn2 O187 135.5(4) . . ?
O187 Zn2 O185 50.3(3) . . ?
C34 O77 H77 109.5 . . ?
C30 O62 C63 119.3(6) . . ?
C38 O49 C50 119.0(6) . . ?
C119 O141 C142 118.3(6) . . ?
C16 O44 H44 109.5 . . ?
C87 O88 C89 113.7(6) . . ?
C26 O86 H86 109.5 . . ?
C101 O129 C130 116.8(6) . . ?
C111 O161 C162 117.9(7) . . ?
C123 O157 H157 109.5 . . ?
C174 O173 Zn1 101.9(6) . . ?
C115 O152 H152 109.5 . . ?
C174 O175 Zn1 83.2(6) . . ?
C153 O170 H170 109.5 . . ?
C64 N65 Zn1 134.2(6) . . ?
C64 N65 C66 104.4(8) . . ?
C66 N65 Zn1 121.5(7) . . ?
C132 N133 C134 106.3(11) . . ?
C132 N133 C136 126.3(13) . . ?
C134 N133 C136 127.3(12) . . ?
C90 N94 Zn1 133.7(9) . . ?
C90 N94 C93 104.8(9) . . ?
C93 N94 Zn1 121.4(8) . . ?
C51 N55 Zn1 127.2(6) . . ?
C51 N55 C54 106.1(8) . . ?
C54 N55 Zn1 126.6(8) . . ?
C64 N68 C67 107.3(7) . . ?
C64 N68 C69 127.4(8) . . ?
C67 N68 C69 125.3(8) . . ?
C90 N91 C92 104.8(11) . . ?
C90 N91 C95 128.0(10) . . ?
C92 N91 C95 127.2(12) . . ?
C132 N131 Zn2 130.7(10) . . ?
C132 N131 C135 107.3(10) . . ?
C135 N131 Zn2 122.0(9) . . ?
C51 N52 C56 124.5(10) . . ?
C53 N52 C51 108.4(8) . . ?
C53 N52 C56 127.0(9) . . ?
C52 C38 O49 123.5(8) . . ?
C39 C38 O49 116.2(8) . . ?
C39 C38 C52 120.2(8) . . ?
C30 C29 C61 115.7(9) . . ?
C30 C29 C28 121.6(9) . . ?
C61 C29 C28 122.6(8) . . ?
C127 C126 H126 117.6 . . ?
C127 C126 C102 124.7(8) . . ?
C102 C126 H126 117.6 . . ?
C16 C17 C18 118.0(10) . . ?
C43 C17 C16 119.2(10) . . ?
C43 C17 C18 122.7(9) . . ?
C14 C47 C57 123.5(8) . . ?
C46 C47 C14 115.8(8) . . ?
C46 C47 C57 120.8(8) . . ?
O44 C16 C17 118.0(10) . . ?
O44 C16 C15 121.4(9) . . ?
C17 C16 C15 120.4(10) . . ?
O141 C119 C118 123.0(10) . . ?
O141 C119 C120 119.3(8) . . ?
C120 C119 C118 117.6(10) . . ?
O129 C101 C102 117.8(9) . . ?
O129 C101 C100 121.8(8) . . ?
C100 C101 C102 120.2(9) . . ?
C22 C21 C96 121.2(8) . . ?
C20 C21 C22 116.5(8) . . ?
C20 C21 C96 122.3(10) . . ?
C178 N177 C180 112.8(9) . . ?
C178 N177 C182 104.0(9) . . ?
C180 N177 C182 113.0(9) . . ?
C181 N177 C178 112.2(9) . . ?
C181 N177 C180 105.6(8) . . ?
C181 N177 C182 109.3(8) . . ?
O86 C26 C25 118.4(7) . . ?
O86 C26 C27 118.6(8) . . ?
C25 C26 C27 122.9(7) . . ?
C21 C22 H22 117.8 . . ?
C23 C22 C21 124.5(8) . . ?
C23 C22 H22 117.8 . . ?
C38 C52 C36 122.6(8) . . ?
C14 C52 C38 118.6(8) . . ?
C14 C52 C36 118.7(8) . . ?
C61 C60 C70 123.3(8) . . ?
C59 C60 C61 113.3(9) . . ?
C59 C60 C70 123.3(9) . . ?
O77 C34 C35 117.4(8) . . ?
O77 C34 C33 119.7(9) . . ?
C35 C34 C33 122.7(9) . . ?
C34 C35 C36 119.9(8) . . ?
C74 C35 C34 117.0(8) . . ?
C74 C35 C36 123.1(9) . . ?
C16 C15 C41 118.6(9) . . ?
C16 C15 C40 119.5(10) . . ?
C41 C15 C40 121.8(9) . . ?
C126 C127 C137 121.0(8) . . ?
C126 C127 C128 115.1(8) . . ?
C128 C127 C137 123.9(9) . . ?
C1 C171 C106 108.9(7) . . ?
C2 C171 C106 110.7(8) . . ?
C2 C171 C1 107.6(7) . . ?
C2 C171 C4 110.1(8) . . ?
C4 C171 C106 109.3(7) . . ?
C4 C171 C1 110.3(8) . . ?
C17 C43 H43 118.6 . . ?
C42 C43 C17 122.8(9) . . ?
C42 C43 H43 118.6 . . ?
C47 C14 H14 118.3 . . ?
C52 C14 C47 123.4(8) . . ?
C52 C14 H14 118.3 . . ?
C33 C76 H76 117.9 . . ?
C33 C76 C75 124.2(9) . . ?
C75 C76 H76 117.9 . . ?
C163 N164 C165 110.3(9) . . ?
C163 N164 C168 126.6(9) . . ?
C165 N164 C168 123.1(11) . . ?
C163 N167 Zn2 134.3(8) . . ?
C163 N167 C166 106.0(9) . . ?
C166 N167 Zn2 119.7(8) . . ?
C107 C106 C171 124.9(7) . . ?
C107 C106 C105 116.2(8) . . ?
C105 C106 C171 118.9(9) . . ?
C87 C19 C20 118.1(8) . . ?
C87 C19 C18 121.8(8) . . ?
C20 C19 C18 120.0(9) . . ?
O49 C50 H50A 108.9 . . ?
O49 C50 H50B 108.9 . . ?
O49 C50 C51 113.5(7) . . ?
H50A C50 H50B 107.7 . . ?
C51 C50 H50A 108.9 . . ?
C51 C50 H50B 108.9 . . ?
C29 C30 O62 120.3(9) . . ?
C29 C30 C31 121.4(9) . . ?
C31 C30 O62 118.0(7) . . ?
C111 C112 C113 121.1(9) . . ?
C158 C112 C111 119.5(8) . . ?
C158 C112 C113 119.1(9) . . ?
N94 C90 C89 122.5(11) . . ?
N91 C90 N94 113.1(10) . . ?
N91 C90 C89 124.3(10) . . ?
C143 N144 Zn2 131.1(6) . . ?
C145 N144 Zn2 122.9(8) . . ?
C145 N144 C143 105.9(8) . . ?
C111 C110 C160 118.0(9) . . ?
C111 C110 C109 122.3(9) . . ?
C160 C110 C109 119.5(8) . . ?
C43 C42 C41 117.7(9) . . ?
C43 C42 C45 122.1(9) . . ?
C41 C42 C45 120.0(10) . . ?
C26 C25 C24 119.6(7) . . ?
C81 C25 C26 118.2(7) . . ?
C81 C25 C24 122.2(8) . . ?
O88 C87 C23 116.6(9) . . ?
C19 C87 O88 121.1(8) . . ?
C19 C87 C23 122.0(9) . . ?
C186 O185 Zn2 96.8(8) . . ?
C30 C31 C32 122.1(8) . . ?
C59 C31 C30 118.2(8) . . ?
C59 C31 C32 119.6(9) . . ?
C34 C33 C32 120.8(9) . . ?
C76 C33 C34 116.6(9) . . ?
C76 C33 C32 122.6(8) . . ?
C29 C61 H61 117.0 . . ?
C60 C61 C29 126.0(8) . . ?
C60 C61 H61 117.0 . . ?
O161 C111 C112 118.2(8) . . ?
O161 C111 C110 121.1(9) . . ?
C110 C111 C112 120.2(9) . . ?
C31 C32 H32A 108.3 . . ?
C31 C32 H32B 108.3 . . ?
C33 C32 C31 116.1(7) . . ?
C33 C32 H32A 108.3 . . ?
C33 C32 H32B 108.3 . . ?
H32A C32 H32B 107.4 . . ?
C110 C160 H160 118.3 . . ?
C159 C160 C110 123.3(8) . . ?
C159 C160 H160 118.3 . . ?
N133 C132 C130 123.5(12) . . ?
N131 C132 N133 110.7(12) . . ?
N131 C132 C130 125.5(11) . . ?
C160 C159 C169 124.7(8) . . ?
C158 C159 C160 115.9(9) . . ?
C158 C159 C169 119.3(9) . . ?
C60 C59 C31 125.3(9) . . ?
C60 C59 H59 117.3 . . ?
C31 C59 H59 117.3 . . ?
C105 C104 C103 119.2(10) . . ?
C153 C104 C105 119.4(8) . . ?
C153 C104 C103 121.4(8) . . ?
C26 C27 C28 122.1(7) . . ?
C26 C27 C79 116.1(8) . . ?
C79 C27 C28 121.6(7) . . ?
C15 C41 C42 121.1(9) . . ?
C15 C41 H41 119.4 . . ?
C42 C41 H41 119.4 . . ?
C38 C39 C46 118.1(8) . . ?
C38 C39 C40 121.1(8) . . ?
C46 C39 C40 120.6(8) . . ?
C126 C102 C101 116.8(9) . . ?
C126 C102 C103 123.7(8) . . ?
C101 C102 C103 119.3(9) . . ?
C81 C80 C79 117.6(7) . . ?
C81 C80 C82 119.6(8) . . ?
C79 C80 C82 122.8(7) . . ?
C119 C118 C117 120.2(9) . . ?
C138 C118 C119 119.1(10) . . ?
C138 C118 C117 120.6(8) . . ?
C118 C138 H138 118.0 . . ?
C139 C138 C118 124.0(9) . . ?
C139 C138 H138 118.0 . . ?
C21 C20 C19 122.6(9) . . ?
C21 C20 H20 118.7 . . ?
C19 C20 H20 118.7 . . ?
C115 C114 C113 119.3(7) . . ?
C149 C114 C115 117.8(8) . . ?
C149 C114 C113 122.9(8) . . ?
N55 C51 N52 108.5(8) . . ?
N55 C51 C50 125.6(8) . . ?
N52 C51 C50 125.3(10) . . ?
C25 C81 C80 123.0(8) . . ?
C25 C81 H81 118.5 . . ?
C80 C81 H81 118.5 . . ?
C29 C28 H28A 108.8 . . ?
C29 C28 H28B 108.8 . . ?
C27 C28 C29 114.0(7) . . ?
C27 C28 H28A 108.8 . . ?
C27 C28 H28B 108.8 . . ?
H28A C28 H28B 107.6 . . ?
C47 C46 C39 123.9(8) . . ?
C47 C46 H46 118.0 . . ?
C39 C46 H46 118.0 . . ?
C106 C107 H107 118.3 . . ?
C108 C107 C106 123.5(8) . . ?
C108 C107 H107 118.3 . . ?
C25 C24 H24A 109.0 . . ?
C25 C24 H24B 109.0 . . ?
C25 C24 C23 112.9(7) . . ?
H24A C24 H24B 107.8 . . ?
C23 C24 H24A 109.0 . . ?
C23 C24 H24B 109.0 . . ?
N65 C64 C63 125.2(8) . . ?
N68 C64 N65 110.4(7) . . ?
N68 C64 C63 124.1(8) . . ?
O88 C89 C90 114.5(7) . . ?
O88 C89 H89A 108.6 . . ?
O88 C89 H89B 108.6 . . ?
C90 C89 H89A 108.6 . . ?
C90 C89 H89B 108.6 . . ?
H89A C89 H89B 107.6 . . ?
C76 C75 C74 115.4(9) . . ?
C76 C75 C78 123.3(9) . . ?
C74 C75 C78 121.3(9) . . ?
C52 C36 C35 117.2(6) . . ?
C52 C36 H36A 108.0 . . ?
C52 C36 H36B 108.0 . . ?
C35 C36 H36A 108.0 . . ?
C35 C36 H36B 108.0 . . ?
H36A C36 H36B 107.2 . . ?
C112 C158 C159 122.9(9) . . ?
C112 C158 H158 118.5 . . ?
C159 C158 H158 118.5 . . ?
C119 C120 C121 119.8(9) . . ?
C140 C120 C119 121.2(9) . . ?
C140 C120 C121 118.8(10) . . ?
C106 C105 H105 119.4 . . ?
C104 C105 C106 121.3(9) . . ?
C104 C105 H105 119.4 . . ?
O129 C130 C132 111.3(8) . . ?
O129 C130 H13D 109.4 . . ?
O129 C130 H13E 109.4 . . ?
C132 C130 H13D 109.4 . . ?
C132 C130 H13E 109.4 . . ?
H13D C130 H13E 108.0 . . ?
C22 C23 C87 116.1(10) . . ?
C22 C23 C24 122.8(8) . . ?
C87 C23 C24 120.9(9) . . ?
C115 C116 C117 118.5(7) . . ?
C151 C116 C115 118.4(8) . . ?
C151 C116 C117 123.1(8) . . ?
C123 C122 C121 122.5(11) . . ?
C154 C122 C123 114.9(10) . . ?
C154 C122 C121 122.7(9) . . ?
O62 C63 C64 112.4(7) . . ?
O62 C63 H63A 109.1 . . ?
O62 C63 H63B 109.1 . . ?
C64 C63 H63A 109.1 . . ?
C64 C63 H63B 109.1 . . ?
H63A C63 H63B 107.9 . . ?
C15 C40 C39 112.8(6) . . ?
C15 C40 H40A 109.0 . . ?
C15 C40 H40B 109.0 . . ?
C39 C40 H40A 109.0 . . ?
C39 C40 H40B 109.0 . . ?
H40A C40 H40B 107.8 . . ?
O157 C123 C122 118.1(10) . . ?
C124 C123 O157 119.1(11) . . ?
C124 C123 C122 122.6(12) . . ?
C138 C139 C140 117.4(9) . . ?
C138 C139 C147 123.2(9) . . ?
C140 C139 C147 119.4(11) . . ?
C123 C124 C125 117.9(12) . . ?
C123 C124 C156 119.4(10) . . ?
C156 C124 C125 122.6(10) . . ?
C27 C79 H79 118.9 . . ?
C80 C79 C27 122.1(7) . . ?
C80 C79 H79 118.9 . . ?
O152 C115 C114 119.1(8) . . ?
O152 C115 C116 120.1(8) . . ?
C116 C115 C114 120.2(8) . . ?
C21 C96 C98 110.5(8) . . ?
C21 C96 C97 113.0(8) . . ?
C99 C96 C21 110.0(7) . . ?
C99 C96 C98 108.9(8) . . ?
C99 C96 C97 107.3(9) . . ?
C97 C96 C98 107.0(8) . . ?
C47 C57 C58 110.6(8) . . ?
C47 C57 C6 107.7(7) . . ?
C58 C57 C6 107.8(8) . . ?
C49 C57 C47 113.9(8) . . ?
C49 C57 C58 109.0(8) . . ?
C49 C57 C6 107.6(8) . . ?
C35 C74 C75 123.9(9) . . ?
C35 C74 H74 118.0 . . ?
C75 C74 H74 118.0 . . ?
C85 C82 C80 109.2(8) . . ?
C84 C82 C80 112.5(8) . . ?
C84 C82 C85 109.0(8) . . ?
C84 C82 C83 108.0(8) . . ?
C83 C82 C80 109.6(7) . . ?
C83 C82 C85 108.5(8) . . ?
C120 C140 C139 120.6(10) . . ?
C120 C140 H140 119.7 . . ?
C139 C140 H140 119.7 . . ?
O170 C153 C108 119.8(10) . . ?
C104 C153 O170 117.5(8) . . ?
C104 C153 C108 122.4(9) . . ?
C42 C45 C131 107.7(12) . . ?
C42 C45 C94 115.1(11) . . ?
C42 C45 C157 109.3(10) . . ?
C42 C45 C152 109.2(10) . . ?
C42 C45 C141 114.6(13) . . ?
C94 C45 C131 104.7(14) . . ?
C152 C45 C131 109.4(14) . . ?
C152 C45 C94 110.5(15) . . ?
C141 C45 C157 104(2) . . ?
C129 C45 C42 111.9(12) . . ?
C129 C45 C157 111(2) . . ?
C129 C45 C141 106(2) . . ?
C127 C137 C48 110.2(8) . . ?
C7 C137 C127 110.0(8) . . ?
C7 C137 C48 104.1(11) . . ?
C44 C137 C127 116.0(9) . . ?
C44 C137 C7 109.3(11) . . ?
C44 C137 C48 106.4(11) . . ?
C112 C113 H11A 108.2 . . ?
C112 C113 H11B 108.2 . . ?
C114 C113 C112 116.3(8) . . ?
C114 C113 H11A 108.2 . . ?
C114 C113 H11B 108.2 . . ?
H11A C113 H11B 107.4 . . ?
C127 C128 H128 117.8 . . ?
C100 C128 C127 124.5(9) . . ?
C100 C128 H128 117.8 . . ?
C17 C18 C19 114.5(7) . . ?
C17 C18 H18A 108.6 . . ?
C17 C18 H18B 108.6 . . ?
C19 C18 H18A 108.6 . . ?
C19 C18 H18B 108.6 . . ?
H18A C18 H18B 107.6 . . ?
C107 C108 C153 117.1(10) . . ?
C107 C108 C109 122.0(8) . . ?
C153 C108 C109 120.8(9) . . ?
C118 C117 C116 116.2(7) . . ?
C118 C117 H11C 108.2 . . ?
C118 C117 H11D 108.2 . . ?
C116 C117 H11C 108.2 . . ?
C116 C117 H11D 108.2 . . ?
H11C C117 H11D 107.4 . . ?
C114 C149 H149 117.4 . . ?
C150 C149 C114 125.2(8) . . ?
C150 C149 H149 117.4 . . ?
C110 C109 H10A 108.4 . . ?
C110 C109 H10B 108.4 . . ?
C108 C109 C110 115.4(7) . . ?
C108 C109 H10A 108.4 . . ?
C108 C109 H10B 108.4 . . ?
H10A C109 H10B 107.5 . . ?
C149 C150 C151 115.3(8) . . ?
C149 C150 C62 124.2(9) . . ?
C151 C150 C62 120.5(9) . . ?
C101 C100 C125 121.2(9) . . ?
C128 C100 C101 118.5(8) . . ?
C128 C100 C125 120.2(10) . . ?
O161 C162 H16J 109.0 . . ?
O161 C162 H16K 109.0 . . ?
O161 C162 C163 113.0(7) . . ?
H16J C162 H16K 107.8 . . ?
C163 C162 H16J 109.0 . . ?
C163 C162 H16K 109.0 . . ?
C122 C154 H154 117.0 . . ?
C155 C154 C122 125.9(10) . . ?
C155 C154 H154 117.0 . . ?
C116 C151 C150 122.7(8) . . ?
C116 C151 H151 118.7 . . ?
C150 C151 H151 118.7 . . ?
C124 C125 C100 114.6(7) . . ?
C124 C125 H12D 108.6 . . ?
C124 C125 H12E 108.6 . . ?
C100 C125 H12D 108.6 . . ?
C100 C125 H12E 108.6 . . ?
H12D C125 H12E 107.6 . . ?
C143 N146 C170 107.5(9) . . ?
C143 N146 C173 126.9(9) . . ?
C170 N146 C173 125.6(9) . . ?
O173 C174 C176 120.1(9) . . ?
O175 C174 O173 119.1(9) . . ?
O175 C174 C176 120.7(8) . . ?
C60 C70 C71 108.4(7) . . ?
C60 C70 C72 113.5(8) . . ?
C60 C70 C73 108.7(7) . . ?
C72 C70 C71 108.8(7) . . ?
C73 C70 C71 107.7(8) . . ?
C73 C70 C72 109.6(7) . . ?
C154 C155 C156 116.5(12) . . ?
C154 C155 C37 125.9(11) . . ?
C156 C155 C37 117.2(11) . . ?
N164 C163 N167 108.0(9) . . ?
N164 C163 C162 126.0(10) . . ?
N167 C163 C162 125.9(11) . . ?
C82 C85 H85A 109.5 . . ?
C82 C85 H85B 109.5 . . ?
C82 C85 H85C 109.5 . . ?
H85A C85 H85B 109.5 . . ?
H85A C85 H85C 109.5 . . ?
H85B C85 H85C 109.5 . . ?
C124 C156 C155 120.2(11) . . ?
C124 C156 H156 119.9 . . ?
C155 C156 H156 119.9 . . ?
N91 C92 H92 125.1 . . ?
N91 C92 C93 109.7(12) . . ?
C93 C92 H92 125.1 . . ?
N68 C67 H67 126.9 . . ?
C66 C67 N68 106.2(8) . . ?
C66 C67 H67 126.9 . . ?
N94 C93 H93 126.2 . . ?
C92 C93 N94 107.5(10) . . ?
C92 C93 H93 126.2 . . ?
C104 C103 C102 111.2(7) . . ?
C104 C103 H10C 109.4 . . ?
C104 C103 H10D 109.4 . . ?
C102 C103 H10C 109.4 . . ?
C102 C103 H10D 109.4 . . ?
H10C C103 H10D 108.0 . . ?
C120 C121 H12F 108.8 . . ?
C120 C121 H12G 108.8 . . ?
C122 C121 C120 113.8(8) . . ?
C122 C121 H12F 108.8 . . ?
C122 C121 H12G 108.8 . . ?
H12F C121 H12G 107.7 . . ?
O141 C142 H14D 109.1 . . ?
O141 C142 H14E 109.1 . . ?
H14D C142 H14E 107.9 . . ?
C143 C142 O141 112.4(9) . . ?
C143 C142 H14D 109.1 . . ?
C143 C142 H14E 109.1 . . ?
C82 C84 H84A 109.5 . . ?
C82 C84 H84B 109.5 . . ?
C82 C84 H84C 109.5 . . ?
H84A C84 H84B 109.5 . . ?
H84A C84 H84C 109.5 . . ?
H84B C84 H84C 109.5 . . ?
N68 C69 H69A 109.5 . . ?
N68 C69 H69B 109.5 . . ?
N68 C69 H69C 109.5 . . ?
H69A C69 H69B 109.5 . . ?
H69A C69 H69C 109.5 . . ?
H69B C69 H69C 109.5 . . ?
N52 C53 H53 126.2 . . ?
N52 C53 C54 107.6(9) . . ?
C54 C53 H53 126.2 . . ?
C174 C176 H17A 109.5 . . ?
C174 C176 H17B 109.5 . . ?
C174 C176 H17C 109.5 . . ?
H17A C176 H17B 109.5 . . ?
H17A C176 H17C 109.5 . . ?
H17B C176 H17C 109.5 . . ?
N131 C135 H135 126.0 . . ?
C134 C135 N131 108.1(12) . . ?
C134 C135 H135 126.0 . . ?
C91 C169 C159 110.6(9) . . ?
C91 C169 C88 106.8(10) . . ?
C88 C169 C159 110.7(7) . . ?
C86 C169 C159 112.0(9) . . ?
C86 C169 C91 108.0(12) . . ?
C86 C169 C88 108.6(13) . . ?
N133 C134 H134 126.2 . . ?
C135 C134 N133 107.6(13) . . ?
C135 C134 H134 126.2 . . ?
C82 C83 H83A 109.5 . . ?
C82 C83 H83B 109.5 . . ?
C82 C83 H83C 109.5 . . ?
H83A C83 H83B 109.5 . . ?
H83A C83 H83C 109.5 . . ?
H83B C83 H83C 109.5 . . ?
N144 C143 C142 127.3(8) . . ?
N146 C143 N144 108.7(8) . . ?
N146 C143 C142 123.9(10) . . ?
C70 C71 H71A 109.5 . . ?
C70 C71 H71B 109.5 . . ?
C70 C71 H71C 109.5 . . ?
H71A C71 H71B 109.5 . . ?
H71A C71 H71C 109.5 . . ?
H71B C71 H71C 109.5 . . ?
C70 C72 H72A 109.5 . . ?
C70 C72 H72B 109.5 . . ?
C70 C72 H72C 109.5 . . ?
H72A C72 H72B 109.5 . . ?
H72A C72 H72C 109.5 . . ?
H72B C72 H72C 109.5 . . ?
N177 C178 H17H 108.8 . . ?
N177 C178 H17I 108.8 . . ?
N177 C178 C179 114.0(9) . . ?
H17H C178 H17I 107.7 . . ?
C179 C178 H17H 108.8 . . ?
C179 C178 H17I 108.8 . . ?
C57 C58 H58A 109.5 . . ?
C57 C58 H58B 109.5 . . ?
C57 C58 H58C 109.5 . . ?
H58A C58 H58B 109.5 . . ?
H58A C58 H58C 109.5 . . ?
H58B C58 H58C 109.5 . . ?
N55 C54 H54 125.3 . . ?
C53 C54 N55 109.3(10) . . ?
C53 C54 H54 125.3 . . ?
N167 C166 H166 124.5 . . ?
C165 C166 N167 111.0(10) . . ?
C165 C166 H166 124.5 . . ?
N164 C165 H165 127.6 . . ?
C166 C165 N164 104.7(9) . . ?
C166 C165 H165 127.6 . . ?
N65 C66 H66 124.1 . . ?
C67 C66 N65 111.7(9) . . ?
C67 C66 H66 124.1 . . ?
C96 C98 H98A 109.5 . . ?
C96 C98 H98B 109.5 . . ?
C96 C98 H98C 109.5 . . ?
H98A C98 H98B 109.5 . . ?
H98A C98 H98C 109.5 . . ?
H98B C98 H98C 109.5 . . ?
C148 C147 C139 112.5(10) . . ?
C148 C147 C13 107.2(8) . . ?
C13 C147 C139 109.0(8) . . ?
C12 C147 C139 110.3(8) . . ?
C12 C147 C148 108.8(9) . . ?
C12 C147 C13 109.0(10) . . ?
N177 C180 H18C 108.5 . . ?
N177 C180 H18D 108.5 . . ?
H18C C180 H18D 107.5 . . ?
C187 C180 N177 115.1(9) . . ?
C187 C180 H18C 108.5 . . ?
C187 C180 H18D 108.5 . . ?
C178 C179 H17J 110.2 . . ?
C178 C179 H17K 110.2 . . ?
C178 C179 C175 107.6(10) . . ?
H17J C179 H17K 108.5 . . ?
C175 C179 H17J 110.2 . . ?
C175 C179 H17K 110.2 . . ?
N52 C56 H56A 109.5 . . ?
N52 C56 H56B 109.5 . . ?
N52 C56 H56C 109.5 . . ?
H56A C56 H56B 109.5 . . ?
H56A C56 H56C 109.5 . . ?
H56B C56 H56C 109.5 . . ?
N133 C136 H13F 109.5 . . ?
N133 C136 H13G 109.5 . . ?
N133 C136 H13H 109.5 . . ?
H13F C136 H13G 109.5 . . ?
H13F C136 H13H 109.5 . . ?
H13G C136 H13H 109.5 . . ?
C70 C73 H73A 109.5 . . ?
C70 C73 H73B 109.5 . . ?
C70 C73 H73C 109.5 . . ?
H73A C73 H73B 109.5 . . ?
H73A C73 H73C 109.5 . . ?
H73B C73 H73C 109.5 . . ?
C147 C148 H14F 109.5 . . ?
C147 C148 H14G 109.5 . . ?
C147 C148 H14H 109.5 . . ?
H14F C148 H14G 109.5 . . ?
H14F C148 H14H 109.5 . . ?
H14G C148 H14H 109.5 . . ?
C96 C99 H99A 109.5 . . ?
C96 C99 H99B 109.5 . . ?
C96 C99 H99C 109.5 . . ?
H99A C99 H99B 109.5 . . ?
H99A C99 H99C 109.5 . . ?
H99B C99 H99C 109.5 . . ?
N91 C95 H95A 109.5 . . ?
N91 C95 H95B 109.5 . . ?
N91 C95 H95C 109.5 . . ?
H95A C95 H95B 109.5 . . ?
H95A C95 H95C 109.5 . . ?
H95B C95 H95C 109.5 . . ?
N177 C181 H18E 107.7 . . ?
N177 C181 H18F 107.7 . . ?
N177 C181 C146 118.3(9) . . ?
H18E C181 H18F 107.1 . . ?
C146 C181 H18E 107.7 . . ?
C146 C181 H18F 107.7 . . ?
H18G C188 H18H 109.5 . . ?
H18G C188 H18I 109.5 . . ?
H18H C188 H18I 109.5 . . ?
C144 C188 H18G 109.5 . . ?
C144 C188 H18H 109.5 . . ?
C144 C188 H18I 109.5 . . ?
C96 C97 H97A 109.5 . . ?
C96 C97 H97B 109.5 . . ?
C96 C97 H97C 109.5 . . ?
H97A C97 H97B 109.5 . . ?
H97A C97 H97C 109.5 . . ?
H97B C97 H97C 109.5 . . ?
N164 C168 H16L 109.5 . . ?
N164 C168 H16M 109.5 . . ?
N164 C168 H16N 109.5 . . ?
H16L C168 H16M 109.5 . . ?
H16L C168 H16N 109.5 . . ?
H16M C168 H16N 109.5 . . ?
C186 O187 Zn2 99.3(8) . . ?
N177 C182 H18J 108.5 . . ?
N177 C182 H18K 108.5 . . ?
H18J C182 H18K 107.5 . . ?
C183 C182 N177 115.0(10) . . ?
C183 C182 H18J 108.5 . . ?
C183 C182 H18K 108.5 . . ?
N144 C145 H145 124.5 . . ?
C170 C145 N144 110.9(11) . . ?
C170 C145 H145 124.5 . . ?
H19A C191 H19B 109.5 . . ?
H19A C191 H19C 109.5 . . ?
H19B C191 H19C 109.5 . . ?
C189 C191 H19A 109.5 . . ?
C189 C191 H19B 109.5 . . ?
C189 C191 H19C 109.5 . . ?
C161 C78 C75 112.2(10) . . ?
C167 C78 C75 116.6(10) . . ?
C167 C78 C161 109.7(14) . . ?
C167 C78 C164 107.3(15) . . ?
C164 C78 C75 107.9(10) . . ?
C164 C78 C161 101.9(15) . . ?
C171 C1 H1A 109.5 . . ?
C171 C1 H1B 109.5 . . ?
C171 C1 H1C 109.5 . . ?
H1A C1 H1B 109.5 . . ?
H1A C1 H1C 109.5 . . ?
H1B C1 H1C 109.5 . . ?
C171 C2 H2A 109.5 . . ?
C171 C2 H2B 109.5 . . ?
C171 C2 H2C 109.5 . . ?
H2A C2 H2B 109.5 . . ?
H2A C2 H2C 109.5 . . ?
H2B C2 H2C 109.5 . . ?
C57 C49 H49A 109.5 . . ?
C57 C49 H49B 109.5 . . ?
C57 C49 H49C 109.5 . . ?
H49A C49 H49B 109.5 . . ?
H49A C49 H49C 109.5 . . ?
H49B C49 H49C 109.5 . . ?
C171 C4 H4A 109.5 . . ?
C171 C4 H4B 109.5 . . ?
C171 C4 H4C 109.5 . . ?
H4A C4 H4B 109.5 . . ?
H4A C4 H4C 109.5 . . ?
H4B C4 H4C 109.5 . . ?
C57 C6 H6A 109.5 . . ?
C57 C6 H6B 109.5 . . ?
C57 C6 H6C 109.5 . . ?
H6A C6 H6B 109.5 . . ?
H6A C6 H6C 109.5 . . ?
H6B C6 H6C 109.5 . . ?
C180 C187 H18L 109.4 . . ?
C180 C187 H18M 109.4 . . ?
C180 C187 C189 110.9(11) . . ?
H18L C187 H18M 108.0 . . ?
C189 C187 H18L 109.4 . . ?
C189 C187 H18M 109.4 . . ?
C147 C13 H13I 109.5 . . ?
C147 C13 H13J 109.5 . . ?
C147 C13 H13K 109.5 . . ?
H13I C13 H13J 109.5 . . ?
H13I C13 H13K 109.5 . . ?
H13J C13 H13K 109.5 . . ?
C188 C144 H14I 105.9 . . ?
C188 C144 H14J 105.9 . . ?
C188 C144 C146 125.6(13) . . ?
H14I C144 H14J 106.2 . . ?
C146 C144 H14I 105.9 . . ?
C146 C144 H14J 105.9 . . ?
H68A C68 H68B 109.5 . . ?
H68A C68 H68C 109.5 . . ?
H68B C68 H68C 109.5 . . ?
C62 C68 H68A 109.5 . . ?
C62 C68 H68B 109.5 . . ?
C62 C68 H68C 109.5 . . ?
C150 C62 C65 104.5(11) . . ?
C68 C62 C150 111.5(10) . . ?
C68 C62 C65 100.4(10) . . ?
C68 C62 C77 116.9(11) . . ?
C77 C62 C150 118.6(8) . . ?
C77 C62 C65 101.7(11) . . ?
C179 C175 H17L 108.4 . . ?
C179 C175 H17M 108.4 . . ?
H17L C175 H17M 107.5 . . ?
C177 C175 C179 115.5(11) . . ?
C177 C175 H17L 108.4 . . ?
C177 C175 H17M 108.4 . . ?
N146 C170 H17D 126.6 . . ?
C145 C170 N146 106.8(10) . . ?
C145 C170 H17D 126.6 . . ?
C62 C65 H65A 109.5 . . ?
C62 C65 H65B 109.5 . . ?
C62 C65 H65C 109.5 . . ?
H65A C65 H65B 109.5 . . ?
H65A C65 H65C 109.5 . . ?
H65B C65 H65C 109.5 . . ?
N146 C173 H17E 109.5 . . ?
N146 C173 H17F 109.5 . . ?
N146 C173 H17G 109.5 . . ?
H17E C173 H17F 109.5 . . ?
H17E C173 H17G 109.5 . . ?
H17F C173 H17G 109.5 . . ?
C181 C146 C144 114.7(11) . . ?
C181 C146 H14K 108.6 . . ?
C181 C146 H14L 108.6 . . ?
C144 C146 H14K 108.6 . . ?
C144 C146 H14L 108.6 . . ?
H14K C146 H14L 107.6 . . ?
C175 C177 H17N 109.5 . . ?
C175 C177 H17O 109.5 . . ?
C175 C177 H17P 109.5 . . ?
H17N C177 H17O 109.5 . . ?
H17N C177 H17P 109.5 . . ?
H17O C177 H17P 109.5 . . ?
C191 C189 H18N 108.0 . . ?
C191 C189 H18O 108.0 . . ?
C187 C189 C191 117.3(11) . . ?
C187 C189 H18N 108.0 . . ?
C187 C189 H18O 108.0 . . ?
H18N C189 H18O 107.2 . . ?
C147 C12 H12H 109.5 . . ?
C147 C12 H12I 109.5 . . ?
C147 C12 H12J 109.5 . . ?
H12H C12 H12I 109.5 . . ?
H12H C12 H12J 109.5 . . ?
H12I C12 H12J 109.5 . . ?
C78 C161 H16A 109.5 . . ?
C78 C161 H16B 109.5 . . ?
C78 C161 H16C 109.5 . . ?
H16A C161 H16B 109.5 . . ?
H16A C161 H16C 109.5 . . ?
H16B C161 H16C 109.5 . . ?
C169 C91 H91A 109.5 . . ?
C169 C91 H91B 109.5 . . ?
C169 C91 H91C 109.5 . . ?
H91A C91 H91B 109.5 . . ?
H91A C91 H91C 109.5 . . ?
H91B C91 H91C 109.5 . . ?
C155 C37 C3 100.3(14) . . ?
C9 C37 C155 117.8(11) . . ?
C9 C37 C8 124.7(15) . . ?
C9 C37 C3 88.9(13) . . ?
C8 C37 C155 117.3(11) . . ?
C8 C37 C3 86.2(14) . . ?
H18P C184 H18Q 108.8 . . ?
C183 C184 H18P 110.7 . . ?
C183 C184 H18Q 110.7 . . ?
C185 C184 H18P 110.7 . . ?
C185 C184 H18Q 110.7 . . ?
C185 C184 C183 105.2(13) . . ?
C169 C88 H88A 109.5 . . ?
C169 C88 H88B 109.5 . . ?
C169 C88 H88C 109.5 . . ?
H88A C88 H88B 109.5 . . ?
H88A C88 H88C 109.5 . . ?
H88B C88 H88C 109.5 . . ?
C137 C7 H7A 109.5 . . ?
C137 C7 H7B 109.5 . . ?
C137 C7 H7C 109.5 . . ?
H7A C7 H7B 109.5 . . ?
H7A C7 H7C 109.5 . . ?
H7B C7 H7C 109.5 . . ?
C182 C183 C184 108.2(11) . . ?
C182 C183 H18R 110.1 . . ?
C182 C183 H18S 110.1 . . ?
C184 C183 H18R 110.1 . . ?
C184 C183 H18S 110.1 . . ?
H18R C183 H18S 108.4 . . ?
C137 C44 H44A 109.5 . . ?
C137 C44 H44B 109.5 . . ?
C137 C44 H44C 109.5 . . ?
H44A C44 H44B 109.5 . . ?
H44A C44 H44C 109.5 . . ?
H44B C44 H44C 109.5 . . ?
C137 C48 H48A 109.5 . . ?
C137 C48 H48B 109.5 . . ?
C137 C48 H48C 109.5 . . ?
H48A C48 H48B 109.5 . . ?
H48A C48 H48C 109.5 . . ?
H48B C48 H48C 109.5 . . ?
C169 C86 H86A 109.5 . . ?
C169 C86 H86B 109.5 . . ?
C169 C86 H86C 109.5 . . ?
H86A C86 H86B 109.5 . . ?
H86A C86 H86C 109.5 . . ?
H86B C86 H86C 109.5 . . ?
C37 C9 H9A 109.5 . . ?
C37 C9 H9B 109.5 . . ?
C37 C9 H9C 109.5 . . ?
H9A C9 H9B 109.5 . . ?
H9A C9 H9C 109.5 . . ?
H9B C9 H9C 109.5 . . ?
C78 C167 H16D 109.5 . . ?
C78 C167 H16E 109.5 . . ?
C78 C167 H16F 109.5 . . ?
H16D C167 H16E 109.5 . . ?
H16D C167 H16F 109.5 . . ?
H16E C167 H16F 109.5 . . ?
C45 C131 H13A 109.5 . . ?
C45 C131 H13B 109.5 . . ?
C45 C131 H13C 109.5 . . ?
H13A C131 H13B 109.5 . . ?
H13A C131 H13C 109.5 . . ?
H13B C131 H13C 109.5 . . ?
C78 C164 H16G 109.5 . . ?
C78 C164 H16H 109.5 . . ?
C78 C164 H16I 109.5 . . ?
H16G C164 H16H 109.5 . . ?
H16G C164 H16I 109.5 . . ?
H16H C164 H16I 109.5 . . ?
C45 C94 H94A 109.5 . . ?
C45 C94 H94B 109.5 . . ?
C45 C94 H94C 109.5 . . ?
H94A C94 H94B 109.5 . . ?
H94A C94 H94C 109.5 . . ?
H94B C94 H94C 109.5 . . ?
C184 C185 H18T 109.5 . . ?
C184 C185 H18U 109.5 . . ?
C184 C185 H18V 109.5 . . ?
H18T C185 H18U 109.5 . . ?
H18T C185 H18V 109.5 . . ?
H18U C185 H18V 109.5 . . ?
C45 C157 H15A 109.5 . . ?
C45 C157 H15B 109.5 . . ?
C45 C157 H15C 109.5 . . ?
H15A C157 H15B 109.5 . . ?
H15A C157 H15C 109.5 . . ?
H15B C157 H15C 109.5 . . ?
C45 C152 H15D 109.5 . . ?
C45 C152 H15E 109.5 . . ?
C45 C152 H15F 109.5 . . ?
H15D C152 H15E 109.5 . . ?
H15D C152 H15F 109.5 . . ?
H15E C152 H15F 109.5 . . ?
C45 C141 H14A 109.5 . . ?
C45 C141 H14B 109.5 . . ?
C45 C141 H14C 109.5 . . ?
H14A C141 H14B 109.5 . . ?
H14A C141 H14C 109.5 . . ?
H14B C141 H14C 109.5 . . ?
C45 C129 H12A 109.5 . . ?
C45 C129 H12B 109.5 . . ?
C45 C129 H12C 109.5 . . ?
H12A C129 H12B 109.5 . . ?
H12A C129 H12C 109.5 . . ?
H12B C129 H12C 109.5 . . ?
C62 C77 H77A 109.5 . . ?
C62 C77 H77B 109.5 . . ?
C62 C77 H77C 109.5 . . ?
H77A C77 H77B 109.5 . . ?
H77A C77 H77C 109.5 . . ?
H77B C77 H77C 109.5 . . ?
C37 C8 H8A 109.5 . . ?
C37 C8 H8B 109.5 . . ?
C37 C8 H8C 109.5 . . ?
H8A C8 H8B 109.5 . . ?
H8A C8 H8C 109.5 . . ?
H8B C8 H8C 109.5 . . ?
O5 Cl1 O28 106.1(9) . . ?
O11 Cl1 O5 116.5(9) . . ?
O11 Cl1 O8 110.5(7) . . ?
O11 Cl1 O28 102.1(12) . . ?
O8 Cl1 O5 110.7(7) . . ?
O8 Cl1 O28 110.4(13) . . ?
O2 Cl2 O7 106.9(6) . . ?
O1 Cl2 O2 107.7(6) . . ?
O1 Cl2 O7 109.7(6) . . ?
O1 Cl2 O3 112.6(6) . . ?
O3 Cl2 O2 109.6(7) . . ?
O3 Cl2 O7 110.2(6) . . ?
H11E C11 H11F 109.5 . . ?
H11E C11 H11G 109.5 . . ?
H11F C11 H11G 109.5 . . ?
C186 C11 H11E 109.5 . . ?
C186 C11 H11F 109.5 . . ?
C186 C11 H11G 109.5 . . ?
O185 C186 C11 122.9(12) . . ?
O187 C186 O185 113.5(12) . . ?
O187 C186 C11 123.6(11) . . ?
O14 Cl3 O6 104.6(6) . . ?
O14 Cl3 O4 117.7(8) . . ?
O14 Cl3 O9 111.0(8) . . ?
O4 Cl3 O6 108.2(6) . . ?
O4 Cl3 O9 111.2(7) . . ?
O9 Cl3 O6 102.8(6) . . ?
C37 C3 H3A 109.5 . . ?
C37 C3 H3B 109.5 . . ?
C37 C3 H3C 109.5 . . ?
H3A C3 H3B 109.5 . . ?
H3A C3 H3C 109.5 . . ?
H3B C3 H3C 109.5 . . ?

loop_
_geom_bond_atom_site_label_1
_geom_bond_atom_site_label_2
_geom_bond_distance
_geom_bond_site_symmetry_2
_geom_bond_publ_flag
Zn1 O173 2.067(6) . ?
Zn1 O175 2.481(7) . ?
Zn1 N65 2.005(8) . ?
Zn1 N94 1.988(8) . ?
Zn1 N55 2.030(7) . ?
Zn2 N131 2.012(9) . ?
Zn2 N167 2.007(8) . ?
Zn2 N144 2.020(7) . ?
Zn2 O185 2.307(12) . ?
Zn2 O187 2.269(12) . ?
O77 H77 0.8400 . ?
O77 C34 1.382(9) . ?
O62 C30 1.409(9) . ?
O62 C63 1.459(8) . ?
O49 C38 1.391(9) . ?
O49 C50 1.449(9) . ?
O141 C119 1.372(10) . ?
O141 C142 1.454(10) . ?
O44 H44 0.8400 . ?
O44 C16 1.385(9) . ?
O88 C87 1.403(9) . ?
O88 C89 1.486(9) . ?
O86 H86 0.8400 . ?
O86 C26 1.381(9) . ?
O129 C101 1.394(9) . ?
O129 C130 1.459(10) . ?
O161 C111 1.374(10) . ?
O161 C162 1.452(9) . ?
O157 H157 0.8400 . ?
O157 C123 1.380(11) . ?
O173 C174 1.266(9) . ?
O152 H152 0.8400 . ?
O152 C115 1.359(9) . ?
O175 C174 1.236(9) . ?
O170 H170 0.8400 . ?
O170 C153 1.383(9) . ?
N65 C64 1.347(10) . ?
N65 C66 1.373(11) . ?
N133 C132 1.364(12) . ?
N133 C134 1.374(13) . ?
N133 C136 1.441(13) . ?
N94 C90 1.340(11) . ?
N94 C93 1.380(12) . ?
N55 C51 1.359(11) . ?
N55 C54 1.373(11) . ?
N68 C64 1.337(10) . ?
N68 C67 1.386(10) . ?
N68 C69 1.467(10) . ?
N91 C90 1.339(11) . ?
N91 C92 1.353(13) . ?
N91 C95 1.450(12) . ?
N131 C132 1.313(12) . ?
N131 C135 1.380(12) . ?
N52 C51 1.363(9) . ?
N52 C53 1.347(12) . ?
N52 C56 1.483(11) . ?
C38 C52 1.386(11) . ?
C38 C39 1.380(11) . ?
C29 C30 1.387(11) . ?
C29 C61 1.406(11) . ?
C29 C28 1.523(11) . ?
C126 H126 0.9500 . ?
C126 C127 1.382(11) . ?
C126 C102 1.396(11) . ?
C17 C16 1.385(11) . ?
C17 C43 1.381(11) . ?
C17 C18 1.519(11) . ?
C47 C14 1.378(10) . ?
C47 C46 1.365(11) . ?
C47 C57 1.521(11) . ?
C16 C15 1.392(12) . ?
C119 C118 1.406(12) . ?
C119 C120 1.391(12) . ?
C101 C102 1.408(11) . ?
C101 C100 1.405(12) . ?
C21 C22 1.389(11) . ?
C21 C20 1.381(10) . ?
C21 C96 1.520(11) . ?
N177 C178 1.493(12) . ?
N177 C180 1.504(12) . ?
N177 C181 1.488(11) . ?
N177 C182 1.586(12) . ?
C26 C25 1.383(11) . ?
C26 C27 1.394(10) . ?
C22 H22 0.9500 . ?
C22 C23 1.367(11) . ?
C52 C14 1.376(10) . ?
C52 C36 1.513(10) . ?
C60 C61 1.395(11) . ?
C60 C59 1.367(11) . ?
C60 C70 1.513(11) . ?
C34 C35 1.383(11) . ?
C34 C33 1.411(11) . ?
C35 C36 1.515(10) . ?
C35 C74 1.364(11) . ?
C15 C41 1.399(11) . ?
C15 C40 1.515(11) . ?
C127 C137 1.504(12) . ?
C127 C128 1.385(11) . ?
C171 C106 1.536(11) . ?
C171 C1 1.530(11) . ?
C171 C2 1.517(11) . ?
C171 C4 1.519(11) . ?
C43 H43 0.9500 . ?
C43 C42 1.358(11) . ?
C14 H14 0.9500 . ?
C76 H76 0.9500 . ?
C76 C33 1.366(11) . ?
C76 C75 1.390(11) . ?
N164 C163 1.341(12) . ?
N164 C165 1.364(11) . ?
N164 C168 1.479(12) . ?
N167 C163 1.359(11) . ?
N167 C166 1.363(11) . ?
C106 C107 1.393(11) . ?
C106 C105 1.415(11) . ?
C19 C87 1.368(11) . ?
C19 C20 1.397(11) . ?
C19 C18 1.525(10) . ?
C50 H50A 0.9900 . ?
C50 H50B 0.9900 . ?
C50 C51 1.462(12) . ?
C30 C31 1.390(11) . ?
C112 C111 1.396(11) . ?
C112 C158 1.366(11) . ?
C112 C113 1.530(11) . ?
C90 C89 1.497(12) . ?
N144 C143 1.364(11) . ?
N144 C145 1.358(11) . ?
C110 C111 1.381(11) . ?
C110 C160 1.394(11) . ?
C110 C109 1.531(11) . ?
C42 C41 1.411(11) . ?
C42 C45 1.518(12) . ?
C25 C81 1.376(10) . ?
C25 C24 1.491(10) . ?
C87 C23 1.425(10) . ?
O185 C186 1.169(9) . ?
C31 C32 1.531(11) . ?
C31 C59 1.380(10) . ?
C33 C32 1.481(11) . ?
C61 H61 0.9500 . ?
C32 H32A 0.9900 . ?
C32 H32B 0.9900 . ?
C160 H160 0.9500 . ?
C160 C159 1.391(11) . ?
C132 C130 1.513(13) . ?
C159 C158 1.388(11) . ?
C159 C169 1.549(12) . ?
C59 H59 0.9500 . ?
C104 C105 1.384(11) . ?
C104 C153 1.353(12) . ?
C104 C103 1.519(11) . ?
C27 C28 1.491(10) . ?
C27 C79 1.434(11) . ?
C41 H41 0.9500 . ?
C39 C46 1.386(11) . ?
C39 C40 1.553(11) . ?
C102 C103 1.539(11) . ?
C80 C81 1.385(10) . ?
C80 C79 1.385(11) . ?
C80 C82 1.546(11) . ?
C118 C138 1.382(11) . ?
C118 C117 1.517(11) . ?
C138 H138 0.9500 . ?
C138 C139 1.335(12) . ?
C20 H20 0.9500 . ?
C114 C115 1.405(11) . ?
C114 C113 1.497(11) . ?
C114 C149 1.365(11) . ?
C81 H81 0.9500 . ?
C28 H28A 0.9900 . ?
C28 H28B 0.9900 . ?
C46 H46 0.9500 . ?
C107 H107 0.9500 . ?
C107 C108 1.379(11) . ?
C24 H24A 0.9900 . ?
C24 H24B 0.9900 . ?
C24 C23 1.507(11) . ?
C64 C63 1.509(11) . ?
C89 H89A 0.9900 . ?
C89 H89B 0.9900 . ?
C75 C74 1.411(11) . ?
C75 C78 1.505(12) . ?
C36 H36A 0.9900 . ?
C36 H36B 0.9900 . ?
C158 H158 0.9500 . ?
C120 C140 1.380(12) . ?
C120 C121 1.541(12) . ?
C105 H105 0.9500 . ?
C130 H13D 0.9900 . ?
C130 H13E 0.9900 . ?
C116 C115 1.396(11) . ?
C116 C117 1.520(11) . ?
C116 C151 1.375(11) . ?
C122 C123 1.395(12) . ?
C122 C154 1.375(12) . ?
C122 C121 1.485(12) . ?
C63 H63A 0.9900 . ?
C63 H63B 0.9900 . ?
C40 H40A 0.9900 . ?
C40 H40B 0.9900 . ?
C123 C124 1.368(13) . ?
C139 C140 1.407(12) . ?
C139 C147 1.531(13) . ?
C124 C125 1.524(12) . ?
C124 C156 1.385(13) . ?
C79 H79 0.9500 . ?
C96 C98 1.538(11) . ?
C96 C99 1.507(11) . ?
C96 C97 1.523(12) . ?
C57 C58 1.545(12) . ?
C57 C49 1.508(12) . ?
C57 C6 1.567(11) . ?
C74 H74 0.9500 . ?
C82 C85 1.535(12) . ?
C82 C84 1.520(11) . ?
C82 C83 1.520(12) . ?
C140 H140 0.9500 . ?
C153 C108 1.395(11) . ?
C45 C131 1.60(3) . ?
C45 C94 1.57(3) . ?
C45 C157 1.56(2) . ?
C45 C152 1.533(19) . ?
C45 C141 1.55(2) . ?
C45 C129 1.46(3) . ?
C137 C7 1.495(13) . ?
C137 C44 1.480(13) . ?
C137 C48 1.507(15) . ?
C113 H11A 0.9900 . ?
C113 H11B 0.9900 . ?
C128 H128 0.9500 . ?
C128 C100 1.364(11) . ?
C18 H18A 0.9900 . ?
C18 H18B 0.9900 . ?
C108 C109 1.507(11) . ?
C117 H11C 0.9900 . ?
C117 H11D 0.9900 . ?
C149 H149 0.9500 . ?
C149 C150 1.358(11) . ?
C109 H10A 0.9900 . ?
C109 H10B 0.9900 . ?
C150 C151 1.426(12) . ?
C150 C62 1.484(12) . ?
C100 C125 1.528(11) . ?
C162 H16J 0.9900 . ?
C162 H16K 0.9900 . ?
C162 C163 1.497(12) . ?
C154 H154 0.9500 . ?
C154 C155 1.363(13) . ?
C151 H151 0.9500 . ?
C125 H12D 0.9900 . ?
C125 H12E 0.9900 . ?
N146 C143 1.338(10) . ?
N146 C170 1.393(14) . ?
N146 C173 1.446(11) . ?
C174 C176 1.461(11) . ?
C70 C71 1.566(11) . ?
C70 C72 1.528(11) . ?
C70 C73 1.521(11) . ?
C155 C156 1.408(13) . ?
C155 C37 1.511(15) . ?
C85 H85A 0.9800 . ?
C85 H85B 0.9800 . ?
C85 H85C 0.9800 . ?
C156 H156 0.9500 . ?
C92 H92 0.9500 . ?
C92 C93 1.362(13) . ?
C67 H67 0.9500 . ?
C67 C66 1.308(12) . ?
C93 H93 0.9500 . ?
C103 H10C 0.9900 . ?
C103 H10D 0.9900 . ?
C121 H12F 0.9900 . ?
C121 H12G 0.9900 . ?
C142 H14D 0.9900 . ?
C142 H14E 0.9900 . ?
C142 C143 1.435(12) . ?
C84 H84A 0.9800 . ?
C84 H84B 0.9800 . ?
C84 H84C 0.9800 . ?
C69 H69A 0.9800 . ?
C69 H69B 0.9800 . ?
C69 H69C 0.9800 . ?
C53 H53 0.9500 . ?
C53 C54 1.348(13) . ?
C176 H17A 0.9800 . ?
C176 H17B 0.9800 . ?
C176 H17C 0.9800 . ?
C135 H135 0.9500 . ?
C135 C134 1.358(14) . ?
C169 C91 1.488(15) . ?
C169 C88 1.525(12) . ?
C169 C86 1.458(15) . ?
C134 H134 0.9500 . ?
C83 H83A 0.9800 . ?
C83 H83B 0.9800 . ?
C83 H83C 0.9800 . ?
C71 H71A 0.9800 . ?
C71 H71B 0.9800 . ?
C71 H71C 0.9800 . ?
C72 H72A 0.9800 . ?
C72 H72B 0.9800 . ?
C72 H72C 0.9800 . ?
C178 H17H 0.9900 . ?
C178 H17I 0.9900 . ?
C178 C179 1.513(13) . ?
C58 H58A 0.9800 . ?
C58 H58B 0.9800 . ?
C58 H58C 0.9800 . ?
C54 H54 0.9500 . ?
C166 H166 0.9500 . ?
C166 C165 1.348(13) . ?
C165 H165 0.9500 . ?
C66 H66 0.9500 . ?
C98 H98A 0.9800 . ?
C98 H98B 0.9800 . ?
C98 H98C 0.9800 . ?
C147 C148 1.513(13) . ?
C147 C13 1.530(13) . ?
C147 C12 1.509(13) . ?
C180 H18C 0.9900 . ?
C180 H18D 0.9900 . ?
C180 C187 1.490(13) . ?
C179 H17J 0.9900 . ?
C179 H17K 0.9900 . ?
C179 C175 1.538(14) . ?
C56 H56A 0.9800 . ?
C56 H56B 0.9800 . ?
C56 H56C 0.9800 . ?
C136 H13F 0.9800 . ?
C136 H13G 0.9800 . ?
C136 H13H 0.9800 . ?
C73 H73A 0.9800 . ?
C73 H73B 0.9800 . ?
C73 H73C 0.9800 . ?
C148 H14F 0.9800 . ?
C148 H14G 0.9800 . ?
C148 H14H 0.9800 . ?
C99 H99A 0.9800 . ?
C99 H99B 0.9800 . ?
C99 H99C 0.9800 . ?
C95 H95A 0.9800 . ?
C95 H95B 0.9800 . ?
C95 H95C 0.9800 . ?
C181 H18E 0.9900 . ?
C181 H18F 0.9900 . ?
C181 C146 1.524(14) . ?
C188 H18G 0.9800 . ?
C188 H18H 0.9800 . ?
C188 H18I 0.9800 . ?
C188 C144 1.519(17) . ?
C97 H97A 0.9800 . ?
C97 H97B 0.9800 . ?
C97 H97C 0.9800 . ?
C168 H16L 0.9800 . ?
C168 H16M 0.9800 . ?
C168 H16N 0.9800 . ?
O187 C186 1.155(10) . ?
C182 H18J 0.9900 . ?
C182 H18K 0.9900 . ?
C182 C183 1.444(14) . ?
C145 H145 0.9500 . ?
C145 C170 1.306(13) . ?
C191 H19A 0.9800 . ?
C191 H19B 0.9800 . ?
C191 H19C 0.9800 . ?
C191 C189 1.507(13) . ?
C78 C161 1.502(15) . ?
C78 C167 1.440(14) . ?
C78 C164 1.442(19) . ?
C1 H1A 0.9800 . ?
C1 H1B 0.9800 . ?
C1 H1C 0.9800 . ?
C2 H2A 0.9800 . ?
C2 H2B 0.9800 . ?
C2 H2C 0.9800 . ?
C49 H49A 0.9800 . ?
C49 H49B 0.9800 . ?
C49 H49C 0.9800 . ?
C4 H4A 0.9800 . ?
C4 H4B 0.9800 . ?
C4 H4C 0.9800 . ?
C6 H6A 0.9800 . ?
C6 H6B 0.9800 . ?
C6 H6C 0.9800 . ?
C187 H18L 0.9900 . ?
C187 H18M 0.9900 . ?
C187 C189 1.501(15) . ?
C13 H13I 0.9800 . ?
C13 H13J 0.9800 . ?
C13 H13K 0.9800 . ?
C144 H14I 0.9900 . ?
C144 H14J 0.9900 . ?
C144 C146 1.597(14) . ?
C68 H68A 0.9800 . ?
C68 H68B 0.9800 . ?
C68 H68C 0.9800 . ?
C68 C62 1.449(14) . ?
C62 C65 1.71(2) . ?
C62 C77 1.452(12) . ?
C175 H17L 0.9900 . ?
C175 H17M 0.9900 . ?
C175 C177 1.459(15) . ?
C170 H17D 0.9500 . ?
C65 H65A 0.9800 . ?
C65 H65B 0.9800 . ?
C65 H65C 0.9800 . ?
C173 H17E 0.9800 . ?
C173 H17F 0.9800 . ?
C173 H17G 0.9800 . ?
C146 H14K 0.9900 . ?
C146 H14L 0.9900 . ?
C177 H17N 0.9800 . ?
C177 H17O 0.9800 . ?
C177 H17P 0.9800 . ?
C189 H18N 0.9900 . ?
C189 H18O 0.9900 . ?
C12 H12H 0.9800 . ?
C12 H12I 0.9800 . ?
C12 H12J 0.9800 . ?
C161 H16A 0.9800 . ?
C161 H16B 0.9800 . ?
C161 H16C 0.9800 . ?
C91 H91A 0.9800 . ?
C91 H91B 0.9800 . ?
C91 H91C 0.9800 . ?
C37 C9 1.370(15) . ?
C37 C8 1.409(15) . ?
C37 C3 1.89(3) . ?
C184 H18P 0.9900 . ?
C184 H18Q 0.9900 . ?
C184 C183 1.553(15) . ?
C184 C185 1.49(2) . ?
C88 H88A 0.9800 . ?
C88 H88B 0.9800 . ?
C88 H88C 0.9800 . ?
C7 H7A 0.9800 . ?
C7 H7B 0.9800 . ?
C7 H7C 0.9800 . ?
C183 H18R 0.9900 . ?
C183 H18S 0.9900 . ?
C44 H44A 0.9800 . ?
C44 H44B 0.9800 . ?
C44 H44C 0.9800 . ?
C48 H48A 0.9800 . ?
C48 H48B 0.9800 . ?
C48 H48C 0.9800 . ?
C86 H86A 0.9800 . ?
C86 H86B 0.9800 . ?
C86 H86C 0.9800 . ?
C9 H9A 0.9800 . ?
C9 H9B 0.9800 . ?
C9 H9C 0.9800 . ?
C167 H16D 0.9800 . ?
C167 H16E 0.9800 . ?
C167 H16F 0.9800 . ?
C131 H13A 0.9800 . ?
C131 H13B 0.9800 . ?
C131 H13C 0.9800 . ?
C164 H16G 0.9800 . ?
C164 H16H 0.9800 . ?
C164 H16I 0.9800 . ?
C94 H94A 0.9800 . ?
C94 H94B 0.9800 . ?
C94 H94C 0.9800 . ?
C185 H18T 0.9800 . ?
C185 H18U 0.9800 . ?
C185 H18V 0.9800 . ?
C157 H15A 0.9800 . ?
C157 H15B 0.9800 . ?
C157 H15C 0.9800 . ?
C152 H15D 0.9800 . ?
C152 H15E 0.9800 . ?
C152 H15F 0.9800 . ?
C141 H14A 0.9800 . ?
C141 H14B 0.9800 . ?
C141 H14C 0.9800 . ?
C129 H12A 0.9800 . ?
C129 H12B 0.9800 . ?
C129 H12C 0.9800 . ?
C77 H77A 0.9800 . ?
C77 H77B 0.9800 . ?
C77 H77C 0.9800 . ?
C8 H8A 0.9800 . ?
C8 H8B 0.9800 . ?
C8 H8C 0.9800 . ?
Cl1 O5 1.368(10) . ?
Cl1 O11 1.324(9) . ?
Cl1 O8 1.334(9) . ?
Cl1 O28 1.439(17) . ?
Cl2 O2 1.454(9) . ?
Cl2 O1 1.379(7) . ?
Cl2 O7 1.465(9) . ?
Cl2 O3 1.426(8) . ?
C11 H11E 0.9800 . ?
C11 H11F 0.9800 . ?
C11 H11G 0.9800 . ?
C11 C186 1.430(13) . ?
O6 Cl3 1.468(8) . ?
O14 Cl3 1.347(10) . ?
Cl3 O4 1.364(7) . ?
Cl3 O9 1.378(9) . ?
C3 H3A 0.9800 . ?
C3 H3B 0.9800 . ?
C3 H3C 0.9800 . ?

loop_
_geom_torsion_atom_site_label_1
_geom_torsion_atom_site_label_2
_geom_torsion_atom_site_label_3
_geom_torsion_atom_site_label_4
_geom_torsion
_geom_torsion_site_symmetry_1
_geom_torsion_site_symmetry_2
_geom_torsion_site_symmetry_3
_geom_torsion_site_symmetry_4
_geom_torsion_publ_flag
Zn1 O173 C174 O175 -4.1(9) . . . . ?
Zn1 O173 C174 C176 -179.7(7) . . . . ?
Zn1 O175 C174 O173 3.4(7) . . . . ?
Zn1 O175 C174 C176 178.9(8) . . . . ?
Zn1 N65 C64 N68 177.5(6) . . . . ?
Zn1 N65 C64 C63 -7.8(14) . . . . ?
Zn1 N65 C66 C67 -178.7(7) . . . . ?
Zn1 N94 C90 N91 -177.7(5) . . . . ?
Zn1 N94 C90 C89 -0.8(12) . . . . ?
Zn1 N94 C93 C92 178.7(6) . . . . ?
Zn1 N55 C51 N52 179.3(5) . . . . ?
Zn1 N55 C51 C50 -8.3(13) . . . . ?
Zn1 N55 C54 C53 -179.7(7) . . . . ?
Zn2 N131 C132 N133 178.3(5) . . . . ?
Zn2 N131 C132 C130 4.8(12) . . . . ?
Zn2 N131 C135 C134 -179.1(6) . . . . ?
Zn2 N167 C163 N164 -176.2(6) . . . . ?
Zn2 N167 C163 C162 7.9(14) . . . . ?
Zn2 N167 C166 C165 176.4(6) . . . . ?
Zn2 N144 C143 N146 -179.6(7) . . . . ?
Zn2 N144 C143 C142 2.2(17) . . . . ?
Zn2 N144 C145 C170 177.7(9) . . . . ?
Zn2 O185 C186 O187 4.1(15) . . . . ?
Zn2 O185 C186 C11 -174.7(9) . . . . ?
Zn2 O187 C186 O185 -4.1(15) . . . . ?
Zn2 O187 C186 C11 174.6(9) . . . . ?
O77 C34 C35 C36 3.7(11) . . . . ?
O77 C34 C35 C74 -179.1(7) . . . . ?
O77 C34 C33 C76 -180.0(7) . . . . ?
O77 C34 C33 C32 -1.4(11) . . . . ?
O62 C30 C31 C32 -2.3(10) . . . . ?
O62 C30 C31 C59 172.9(6) . . . . ?
O49 C38 C52 C14 -178.5(7) . . . . ?
O49 C38 C52 C36 -2.8(12) . . . . ?
O49 C38 C39 C46 176.5(7) . . . . ?
O49 C38 C39 C40 1.5(12) . . . . ?
O49 C50 C51 N55 129.1(8) . . . . ?
O49 C50 C51 N52 -59.9(11) . . . . ?
O141 C119 C118 C138 176.1(7) . . . . ?
O141 C119 C118 C117 0.2(12) . . . . ?
O141 C119 C120 C140 -173.8(7) . . . . ?
O141 C119 C120 C121 1.1(12) . . . . ?
O141 C142 C143 N144 -129.5(10) . . . . ?
O141 C142 C143 N146 52.5(14) . . . . ?
O44 C16 C15 C41 -178.7(7) . . . . ?
O44 C16 C15 C40 4.4(11) . . . . ?
O88 C87 C23 C22 178.3(7) . . . . ?
O88 C87 C23 C24 2.7(11) . . . . ?
O86 C26 C25 C81 -178.1(7) . . . . ?
O86 C26 C25 C24 4.0(13) . . . . ?
O86 C26 C27 C28 3.8(13) . . . . ?
O86 C26 C27 C79 178.3(8) . . . . ?
O129 C101 C102 C126 -177.4(7) . . . . ?
O129 C101 C102 C103 -0.5(11) . . . . ?
O129 C101 C100 C128 178.5(7) . . . . ?
O129 C101 C100 C125 2.2(13) . . . . ?
O161 C162 C163 N164 50.2(12) . . . . ?
O161 C162 C163 N167 -134.6(9) . . . . ?
O157 C123 C124 C125 1.7(12) . . . . ?
O157 C123 C124 C156 178.8(8) . . . . ?
O170 C153 C108 C107 -177.4(8) . . . . ?
O170 C153 C108 C109 -0.4(13) . . . . ?
N65 C64 C63 O62 131.3(8) . . . . ?
N133 C132 C130 O129 56.0(10) . . . . ?
N94 C90 C89 O88 140.4(7) . . . . ?
N68 C64 C63 O62 -54.7(11) . . . . ?
N68 C67 C66 N65 1.3(12) . . . . ?
N91 C90 C89 O88 -43.1(11) . . . . ?
N91 C92 C93 N94 -1.9(11) . . . . ?
N131 C132 C130 O129 -131.4(8) . . . . ?
N131 C135 C134 N133 0.8(11) . . . . ?
N52 C53 C54 N55 0.1(12) . . . . ?
C38 O49 C50 C51 -128.0(8) . . . . ?
C38 C52 C14 C47 3.6(12) . . . . ?
C38 C52 C36 C35 141.2(9) . . . . ?
C38 C39 C46 C47 1.3(13) . . . . ?
C38 C39 C40 C15 -150.7(9) . . . . ?
C29 C30 C31 C32 -176.0(7) . . . . ?
C29 C30 C31 C59 -0.7(11) . . . . ?
C126 C127 C137 C7 127.8(11) . . . . ?
C126 C127 C137 C44 3.0(14) . . . . ?
C126 C127 C137 C48 -117.9(11) . . . . ?
C126 C127 C128 C100 -1.0(13) . . . . ?
C126 C102 C103 C104 -27.4(12) . . . . ?
C17 C16 C15 C41 -3.5(11) . . . . ?
C17 C16 C15 C40 179.7(7) . . . . ?
C17 C43 C42 C41 -0.7(11) . . . . ?
C17 C43 C42 C45 174.5(7) . . . . ?
C16 C17 C43 C42 -1.5(11) . . . . ?
C16 C17 C18 C19 -77.4(10) . . . . ?
C16 C15 C41 C42 1.3(11) . . . . ?
C16 C15 C40 C39 87.2(9) . . . . ?
C119 O141 C142 C143 115.2(8) . . . . ?
C119 C118 C138 C139 -2.4(13) . . . . ?
C119 C118 C117 C116 -142.5(8) . . . . ?
C119 C120 C140 C139 -2.6(13) . . . . ?
C119 C120 C121 C122 150.0(9) . . . . ?
C101 O129 C130 C132 113.0(8) . . . . ?
C101 C102 C103 C104 156.0(8) . . . . ?
C101 C100 C125 C124 -142.9(9) . . . . ?
C21 C22 C23 C87 0.6(12) . . . . ?
C21 C22 C23 C24 176.0(8) . . . . ?
N177 C178 C179 C175 -178.8(9) . . . . ?
N177 C180 C187 C189 -171.6(10) . . . . ?
N177 C181 C146 C144 179.4(10) . . . . ?
N177 C182 C183 C184 174.1(9) . . . . ?
C26 C25 C81 C80 -0.6(13) . . . . ?
C26 C25 C24 C23 81.6(10) . . . . ?
C26 C27 C28 C29 -74.1(11) . . . . ?
C26 C27 C79 C80 0.0(13) . . . . ?
C22 C21 C20 C19 2.1(12) . . . . ?
C22 C21 C96 C98 56.8(11) . . . . ?
C22 C21 C96 C99 -63.4(11) . . . . ?
C22 C21 C96 C97 176.7(8) . . . . ?
C52 C38 C39 C46 0.3(12) . . . . ?
C52 C38 C39 C40 -174.7(7) . . . . ?
C34 C35 C36 C52 -71.7(11) . . . . ?
C34 C35 C74 C75 -3.2(12) . . . . ?
C34 C33 C32 C31 78.6(9) . . . . ?
C35 C34 C33 C76 -4.8(11) . . . . ?
C35 C34 C33 C32 173.8(7) . . . . ?
C127 C126 C102 C101 -1.0(12) . . . . ?
C127 C126 C102 C103 -177.7(8) . . . . ?
C127 C128 C100 C101 -1.8(13) . . . . ?
C127 C128 C100 C125 174.6(8) . . . . ?
C171 C106 C107 C108 -175.7(9) . . . . ?
C171 C106 C105 C104 175.7(8) . . . . ?
C43 C17 C16 O44 179.0(7) . . . . ?
C43 C17 C16 C15 3.6(11) . . . . ?
C43 C17 C18 C19 101.0(9) . . . . ?
C43 C42 C41 C15 0.7(11) . . . . ?
C43 C42 C45 C131 69.3(15) . . . . ?
C43 C42 C45 C94 -174.4(12) . . . . ?
C43 C42 C45 C157 -102.2(15) . . . . ?
C43 C42 C45 C152 -49.4(15) . . . . ?
C43 C42 C45 C141 13(2) . . . . ?
C43 C42 C45 C129 134(2) . . . . ?
C14 C47 C46 C39 -0.5(12) . . . . ?
C14 C47 C57 C58 122.8(9) . . . . ?
C14 C47 C57 C49 -0.3(12) . . . . ?
C14 C47 C57 C6 -119.6(9) . . . . ?
C14 C52 C36 C35 -43.1(12) . . . . ?
C76 C33 C32 C31 -102.9(9) . . . . ?
C76 C75 C74 C35 0.2(13) . . . . ?
C76 C75 C78 C161 -21.1(18) . . . . ?
C76 C75 C78 C167 -148.8(13) . . . . ?
C76 C75 C78 C164 90.4(17) . . . . ?
N167 C166 C165 N164 0.7(11) . . . . ?
C106 C107 C108 C153 0.0(13) . . . . ?
C106 C107 C108 C109 -177.0(8) . . . . ?
C19 C87 C23 C22 3.5(12) . . . . ?
C19 C87 C23 C24 -172.1(8) . . . . ?
C50 O49 C38 C52 -60.0(10) . . . . ?
C50 O49 C38 C39 123.9(8) . . . . ?
C30 O62 C63 C64 -99.8(8) . . . . ?
C30 C29 C61 C60 1.1(11) . . . . ?
C30 C29 C28 C27 137.6(8) . . . . ?
C30 C31 C32 C33 -155.4(7) . . . . ?
C30 C31 C59 C60 0.1(12) . . . . ?
C90 N94 C93 C92 2.2(9) . . . . ?
C90 N91 C92 C93 0.7(10) . . . . ?
N144 C145 C170 N146 4.0(17) . . . . ?
C110 C160 C159 C158 -0.6(12) . . . . ?
C110 C160 C159 C169 -176.9(8) . . . . ?
C25 C26 C27 C28 -171.8(9) . . . . ?
C25 C26 C27 C79 2.7(13) . . . . ?
C25 C24 C23 C22 26.9(11) . . . . ?
C25 C24 C23 C87 -157.9(7) . . . . ?
C87 O88 C89 C90 -113.0(9) . . . . ?
C87 C19 C20 C21 1.6(12) . . . . ?
C87 C19 C18 C17 139.4(9) . . . . ?
C33 C34 C35 C36 -171.5(7) . . . . ?
C33 C34 C35 C74 5.6(12) . . . . ?
C33 C76 C75 C74 0.7(13) . . . . ?
C33 C76 C75 C78 -179.3(9) . . . . ?
C61 C29 C30 O62 -173.4(6) . . . . ?
C61 C29 C30 C31 0.1(11) . . . . ?
C61 C29 C28 C27 -46.6(10) . . . . ?
C61 C60 C59 C31 0.9(11) . . . . ?
C61 C60 C70 C71 120.9(8) . . . . ?
C61 C60 C70 C72 -0.2(11) . . . . ?
C61 C60 C70 C73 -122.3(8) . . . . ?
C111 O161 C162 C163 100.6(9) . . . . ?
C111 C112 C158 C159 -1.1(13) . . . . ?
C111 C112 C113 C114 154.5(7) . . . . ?
C111 C110 C160 C159 -1.6(12) . . . . ?
C111 C110 C109 C108 -136.3(8) . . . . ?
C32 C31 C59 C60 175.5(7) . . . . ?
C160 C110 C111 O161 174.1(7) . . . . ?
C160 C110 C111 C112 2.4(12) . . . . ?
C160 C110 C109 C108 48.1(11) . . . . ?
C160 C159 C158 C112 1.9(12) . . . . ?
C160 C159 C169 C91 116.0(11) . . . . ?
C160 C159 C169 C88 -125.9(10) . . . . ?
C160 C159 C169 C86 -4.6(16) . . . . ?
C132 N133 C134 C135 -1.1(10) . . . . ?
C132 N131 C135 C134 -0.1(10) . . . . ?
C59 C60 C61 C29 -1.6(11) . . . . ?
C59 C60 C70 C71 -61.3(10) . . . . ?
C59 C60 C70 C72 177.7(8) . . . . ?
C59 C60 C70 C73 55.5(11) . . . . ?
C59 C31 C32 C33 29.4(10) . . . . ?
C104 C153 C108 C107 -3.1(14) . . . . ?
C104 C153 C108 C109 173.8(9) . . . . ?
C27 C26 C25 C81 -2.4(14) . . . . ?
C27 C26 C25 C24 179.6(8) . . . . ?
C41 C15 C40 C39 -89.5(9) . . . . ?
C41 C42 C45 C131 -115.6(14) . . . . ?
C41 C42 C45 C94 0.7(15) . . . . ?
C41 C42 C45 C157 72.9(15) . . . . ?
C41 C42 C45 C152 125.7(13) . . . . ?
C41 C42 C45 C141 -171(2) . . . . ?
C41 C42 C45 C129 -51(2) . . . . ?
C39 C38 C52 C14 -2.6(12) . . . . ?
C39 C38 C52 C36 173.2(8) . . . . ?
C102 C126 C127 C137 -178.7(8) . . . . ?
C102 C126 C127 C128 2.4(12) . . . . ?
C102 C101 C100 C128 3.3(13) . . . . ?
C102 C101 C100 C125 -173.0(8) . . . . ?
C118 C119 C120 C140 1.8(12) . . . . ?
C118 C119 C120 C121 176.7(7) . . . . ?
C118 C138 C139 C140 1.7(13) . . . . ?
C118 C138 C139 C147 -175.1(8) . . . . ?
C138 C118 C117 C116 41.6(11) . . . . ?
C138 C139 C140 C120 0.8(13) . . . . ?
C138 C139 C147 C148 -6.0(13) . . . . ?
C138 C139 C147 C13 112.8(11) . . . . ?
C138 C139 C147 C12 -127.6(10) . . . . ?
C20 C21 C22 C23 -3.2(12) . . . . ?
C20 C21 C96 C98 -121.9(9) . . . . ?
C20 C21 C96 C99 117.8(9) . . . . ?
C20 C21 C96 C97 -2.0(12) . . . . ?
C20 C19 C87 O88 -179.0(7) . . . . ?
C20 C19 C87 C23 -4.5(12) . . . . ?
C20 C19 C18 C17 -44.6(11) . . . . ?
C114 C149 C150 C151 1.2(16) . . . . ?
C114 C149 C150 C62 179.3(12) . . . . ?
C51 N55 C54 C53 0.4(11) . . . . ?
C51 N52 C53 C54 -0.6(11) . . . . ?
C81 C25 C24 C23 -96.3(10) . . . . ?
C81 C80 C79 C27 -2.8(13) . . . . ?
C81 C80 C82 C85 -65.9(10) . . . . ?
C81 C80 C82 C84 173.0(8) . . . . ?
C81 C80 C82 C83 52.8(12) . . . . ?
C28 C29 C30 O62 2.7(11) . . . . ?
C28 C29 C30 C31 176.2(7) . . . . ?
C28 C29 C61 C60 -174.9(7) . . . . ?
C28 C27 C79 C80 174.5(9) . . . . ?
C46 C47 C14 C52 -2.1(12) . . . . ?
C46 C47 C57 C58 -59.1(11) . . . . ?
C46 C47 C57 C49 177.7(8) . . . . ?
C46 C47 C57 C6 58.5(10) . . . . ?
C46 C39 C40 C15 34.5(11) . . . . ?
C107 C106 C105 C104 -3.0(12) . . . . ?
C107 C108 C109 C110 -111.5(9) . . . . ?
C24 C25 C81 C80 177.3(8) . . . . ?
C64 N65 C66 C67 -0.8(12) . . . . ?
C64 N68 C67 C66 -1.3(11) . . . . ?
C89 O88 C87 C19 -83.0(9) . . . . ?
C89 O88 C87 C23 102.1(8) . . . . ?
C75 C76 C33 C34 1.5(12) . . . . ?
C75 C76 C33 C32 -177.1(7) . . . . ?
C36 C52 C14 C47 -172.3(8) . . . . ?
C36 C35 C74 C75 173.8(8) . . . . ?
C158 C112 C111 O161 -173.1(7) . . . . ?
C158 C112 C111 C110 -1.2(12) . . . . ?
C158 C112 C113 C114 -31.1(11) . . . . ?
C158 C159 C169 C91 -60.2(12) . . . . ?
C158 C159 C169 C88 57.9(12) . . . . ?
C158 C159 C169 C86 179.2(13) . . . . ?
C120 C119 C118 C138 0.6(12) . . . . ?
C120 C119 C118 C117 -175.3(7) . . . . ?
C105 C106 C107 C108 2.9(13) . . . . ?
C105 C104 C153 O170 177.5(8) . . . . ?
C105 C104 C153 C108 3.1(14) . . . . ?
C105 C104 C103 C102 96.6(9) . . . . ?
C130 O129 C101 C102 -111.9(9) . . . . ?
C130 O129 C101 C100 72.7(10) . . . . ?
C122 C123 C124 C125 176.0(8) . . . . ?
C122 C123 C124 C156 -6.9(13) . . . . ?
C122 C154 C155 C156 -6.6(15) . . . . ?
C122 C154 C155 C37 -179.2(13) . . . . ?
C63 O62 C30 C29 -82.5(9) . . . . ?
C63 O62 C30 C31 103.8(8) . . . . ?
C40 C15 C41 C42 178.1(7) . . . . ?
C40 C39 C46 C47 176.3(8) . . . . ?
C123 C122 C154 C155 3.0(14) . . . . ?
C123 C122 C121 C120 -86.5(11) . . . . ?
C123 C124 C125 C100 75.0(11) . . . . ?
C123 C124 C156 C155 3.0(14) . . . . ?
C79 C27 C28 C29 111.7(9) . . . . ?
C79 C80 C81 C25 3.1(13) . . . . ?
C79 C80 C82 C85 111.6(10) . . . . ?
C79 C80 C82 C84 -9.5(14) . . . . ?
C79 C80 C82 C83 -129.7(9) . . . . ?
C115 C114 C113 C112 -79.1(10) . . . . ?
C115 C114 C149 C150 -4.6(15) . . . . ?
C115 C116 C117 C118 71.9(11) . . . . ?
C115 C116 C151 C150 4.0(15) . . . . ?
C96 C21 C22 C23 177.9(8) . . . . ?
C96 C21 C20 C19 -179.1(7) . . . . ?
C57 C47 C14 C52 176.1(8) . . . . ?
C57 C47 C46 C39 -178.7(8) . . . . ?
C74 C35 C36 C52 111.4(9) . . . . ?
C74 C75 C78 C161 158.9(14) . . . . ?
C74 C75 C78 C167 31.1(18) . . . . ?
C74 C75 C78 C164 -89.7(16) . . . . ?
C82 C80 C81 C25 -179.3(9) . . . . ?
C82 C80 C79 C27 179.7(9) . . . . ?
C140 C120 C121 C122 -35.0(12) . . . . ?
C140 C139 C147 C148 177.3(8) . . . . ?
C140 C139 C147 C13 -63.9(11) . . . . ?
C140 C139 C147 C12 55.8(13) . . . . ?
C153 C104 C105 C106 0.1(13) . . . . ?
C153 C104 C103 C102 -81.9(11) . . . . ?
C153 C108 C109 C110 71.6(11) . . . . ?
C45 C42 C41 C15 -174.6(7) . . . . ?
C137 C127 C128 C100 -179.8(8) . . . . ?
C113 C112 C111 O161 1.2(11) . . . . ?
C113 C112 C111 C110 173.2(7) . . . . ?
C113 C112 C158 C159 -175.6(7) . . . . ?
C113 C114 C115 O152 -1.8(13) . . . . ?
C113 C114 C115 C116 -173.4(8) . . . . ?
C113 C114 C149 C150 176.5(9) . . . . ?
C128 C127 C137 C7 -53.5(13) . . . . ?
C128 C127 C137 C44 -178.2(11) . . . . ?
C128 C127 C137 C48 60.8(13) . . . . ?
C128 C100 C125 C124 40.9(13) . . . . ?
C18 C17 C16 O44 -2.6(10) . . . . ?
C18 C17 C16 C15 -178.0(7) . . . . ?
C18 C17 C43 C42 -179.8(7) . . . . ?
C18 C19 C87 O88 -2.9(12) . . . . ?
C18 C19 C87 C23 171.7(7) . . . . ?
C18 C19 C20 C21 -174.7(7) . . . . ?
C117 C118 C138 C139 173.5(8) . . . . ?
C117 C116 C115 O152 2.5(13) . . . . ?
C117 C116 C115 C114 173.9(9) . . . . ?
C117 C116 C151 C150 -177.4(9) . . . . ?
C149 C114 C115 O152 179.2(8) . . . . ?
C149 C114 C115 C116 7.7(13) . . . . ?
C149 C114 C113 C112 99.8(10) . . . . ?
C149 C150 C151 C116 -0.9(16) . . . . ?
C149 C150 C62 C68 -55.7(19) . . . . ?
C149 C150 C62 C65 51.9(14) . . . . ?
C149 C150 C62 C77 164.2(12) . . . . ?
C109 C110 C111 O161 -1.5(12) . . . . ?
C109 C110 C111 C112 -173.3(7) . . . . ?
C109 C110 C160 C159 174.3(7) . . . . ?
C100 C101 C102 C126 -2.0(12) . . . . ?
C100 C101 C102 C103 174.9(8) . . . . ?
C162 O161 C111 C112 -106.1(8) . . . . ?
C162 O161 C111 C110 82.0(9) . . . . ?
C154 C122 C123 O157 178.4(7) . . . . ?
C154 C122 C123 C124 4.1(13) . . . . ?
C154 C122 C121 C120 94.9(10) . . . . ?
C154 C155 C156 C124 3.4(14) . . . . ?
C154 C155 C37 C9 21(3) . . . . ?
C154 C155 C37 C8 -164.1(14) . . . . ?
C154 C155 C37 C3 -73.1(16) . . . . ?
C151 C116 C115 O152 -178.9(9) . . . . ?
C151 C116 C115 C114 -7.4(14) . . . . ?
C151 C116 C117 C118 -106.7(10) . . . . ?
C151 C150 C62 C68 122.4(12) . . . . ?
C151 C150 C62 C65 -130.1(11) . . . . ?
C151 C150 C62 C77 -18(2) . . . . ?
C125 C124 C156 C155 179.9(9) . . . . ?
C70 C60 C61 C29 176.4(7) . . . . ?
C70 C60 C59 C31 -177.1(7) . . . . ?
C163 N164 C165 C166 -0.6(11) . . . . ?
C163 N167 C166 C165 -0.5(11) . . . . ?
C156 C124 C125 C100 -102.0(11) . . . . ?
C156 C155 C37 C9 -151.4(16) . . . . ?
C156 C155 C37 C8 23(2) . . . . ?
C156 C155 C37 C3 114.3(12) . . . . ?
C92 N91 C90 N94 0.8(9) . . . . ?
C92 N91 C90 C89 -176.0(8) . . . . ?
C67 N68 C64 N65 0.8(11) . . . . ?
C67 N68 C64 C63 -174.0(8) . . . . ?
C93 N94 C90 N91 -1.9(9) . . . . ?
C93 N94 C90 C89 175.0(7) . . . . ?
C103 C104 C105 C106 -178.4(8) . . . . ?
C103 C104 C153 O170 -4.1(13) . . . . ?
C103 C104 C153 C108 -178.4(8) . . . . ?
C121 C120 C140 C139 -177.6(7) . . . . ?
C121 C122 C123 O157 -0.3(12) . . . . ?
C121 C122 C123 C124 -174.7(8) . . . . ?
C121 C122 C154 C155 -178.3(9) . . . . ?
C142 O141 C119 C118 69.6(10) . . . . ?
C142 O141 C119 C120 -115.0(9) . . . . ?
C69 N68 C64 N65 177.4(8) . . . . ?
C69 N68 C64 C63 2.7(14) . . . . ?
C69 N68 C67 C66 -178.0(8) . . . . ?
C53 N52 C51 N55 0.8(10) . . . . ?
C53 N52 C51 C50 -171.5(9) . . . . ?
C135 N131 C132 N133 -0.6(9) . . . . ?
C135 N131 C132 C130 -174.0(7) . . . . ?
C169 C159 C158 C112 178.4(8) . . . . ?
C134 N133 C132 N131 1.1(9) . . . . ?
C134 N133 C132 C130 174.7(8) . . . . ?
C143 N144 C145 C170 -3.9(15) . . . . ?
C143 N146 C170 C145 -2.5(16) . . . . ?
C178 N177 C180 C187 -55.1(11) . . . . ?
C178 N177 C181 C146 64.6(12) . . . . ?
C178 N177 C182 C183 179.3(10) . . . . ?
C178 C179 C175 C177 176.6(11) . . . . ?
C54 N55 C51 N52 -0.7(9) . . . . ?
C54 N55 C51 C50 171.6(8) . . . . ?
C166 N167 C163 N164 0.1(10) . . . . ?
C166 N167 C163 C162 -175.9(8) . . . . ?
C165 N164 C163 N167 0.4(11) . . . . ?
C165 N164 C163 C162 176.3(8) . . . . ?
C66 N65 C64 N68 0.0(10) . . . . ?
C66 N65 C64 C63 174.7(9) . . . . ?
C147 C139 C140 C120 177.7(8) . . . . ?
C180 N177 C178 C179 -56.7(12) . . . . ?
C180 N177 C181 C146 -172.1(10) . . . . ?
C180 N177 C182 C183 56.6(13) . . . . ?
C180 C187 C189 C191 -63.7(14) . . . . ?
C56 N52 C51 N55 177.0(8) . . . . ?
C56 N52 C51 C50 4.7(13) . . . . ?
C56 N52 C53 C54 -176.7(8) . . . . ?
C136 N133 C132 N131 -176.4(8) . . . . ?
C136 N133 C132 C130 -2.8(13) . . . . ?
C136 N133 C134 C135 176.3(8) . . . . ?
C95 N91 C90 N94 -179.1(8) . . . . ?
C95 N91 C90 C89 4.1(13) . . . . ?
C95 N91 C92 C93 -179.5(8) . . . . ?
C181 N177 C178 C179 62.4(12) . . . . ?
C181 N177 C180 C187 -177.9(9) . . . . ?
C181 N177 C182 C183 -60.7(13) . . . . ?
C188 C144 C146 C181 179.5(11) . . . . ?
C168 N164 C163 N167 -178.9(8) . . . . ?
C168 N164 C163 C162 -3.0(15) . . . . ?
C168 N164 C165 C166 178.7(9) . . . . ?
C182 N177 C178 C179 -179.5(9) . . . . ?
C182 N177 C180 C187 62.6(13) . . . . ?
C182 N177 C181 C146 -50.3(14) . . . . ?
C145 N144 C143 N146 2.2(13) . . . . ?
C145 N144 C143 C142 -176.0(11) . . . . ?
C78 C75 C74 C35 -179.8(9) . . . . ?
C1 C171 C106 C107 -117.0(9) . . . . ?
C1 C171 C106 C105 64.4(11) . . . . ?
C2 C171 C106 C107 1.1(13) . . . . ?
C2 C171 C106 C105 -177.5(8) . . . . ?
C4 C171 C106 C107 122.5(9) . . . . ?
C4 C171 C106 C105 -56.1(10) . . . . ?
C62 C150 C151 C116 -179.1(11) . . . . ?
C170 N146 C143 N144 0.1(14) . . . . ?
C170 N146 C143 C142 178.4(11) . . . . ?
C173 N146 C143 N144 -177.0(11) . . . . ?
C173 N146 C143 C142 1.3(19) . . . . ?
C173 N146 C170 C145 174.7(12) . . . . ?
C37 C155 C156 C124 176.7(12) . . . . ?
C185 C184 C183 C182 172.5(13) . . . . ?

loop_
_smtbx_masks_void_nr
_smtbx_masks_void_average_x
_smtbx_masks_void_average_y
_smtbx_masks_void_average_z
_smtbx_masks_void_volume
_smtbx_masks_void_count_electrons
_smtbx_masks_void_content
1 -0.000 -0.040 0.189 35.3 0.0 ?
2 0.000 0.000 0.500 43.3 0.0 ?
3 0.000 0.040 0.811 35.3 0.0 ?
4 0.000 0.500 1.000 1450.7 384.0 ?
5 0.175 0.898 0.735 9.8 0.0 ?
6 0.194 0.935 0.287 7.2 0.0 ?
7 0.265 0.887 0.984 14.0 0.0 ?
8 0.496 -0.032 0.688 33.2 0.0 ?
9 0.504 0.032 0.312 33.2 0.0 ?
10 0.472 0.083 0.065 7.2 0.0 ?
11 0.528 0.917 0.935 7.2 0.0 ?
12 0.735 0.113 0.016 14.0 0.0 ?
13 0.806 0.065 0.713 7.2 0.0 ?
14 0.825 0.102 0.265 9.8 0.0 ?
